data_7014509
loop_
_publ_author_name
'Yan, Shao-Hua'
'Zheng, Xiang-Jun'
'Li, Li-Cun'
'Yuan, Da-Qiang'
'Jin, Lin-Pei'

_publ_section_title
;
 Self-assembly and characterization of copper 3,4-pyridinedicarboxylate
 complexes based on a variety of polynuclear hydroxo clusters.
;
_journal_issue 8
_journal_name_full 'Dalton transactions (Cambridge, England : 2003)'
_journal_page_first 1758
_journal_page_last 1767
_journal_paper_doi 10.1039/c0dt00917b
_journal_volume 40
_journal_year 2011
_chemical_formula_sum 'C124 H130 Cu8 N20 O47'
_chemical_formula_weight 3160.80
_chemical_name_systematic
;
?
;
_space_group_IT_number 2
_symmetry_cell_setting triclinic
_symmetry_space_group_name_Hall '-P 1'
_symmetry_space_group_name_H-M 'P -1'
_atom_sites_solution_hydrogens geom
_atom_sites_solution_primary direct
_atom_sites_solution_secondary difmap
_audit_creation_method SHELXL-97
_cell_angle_alpha 86.2810(10)
_cell_angle_beta 78.8570(10)
_cell_angle_gamma 89.8520(10)
_cell_formula_units_Z 2
_cell_length_a 13.62410(10)
_cell_length_b 15.2232(2)
_cell_length_c 32.1128(3)
_cell_measurement_reflns_used 9756
_cell_measurement_temperature 296(2)
_cell_measurement_theta_max 26.5945
_cell_measurement_theta_min 2.278
_cell_volume 6520.61(12)
_computing_cell_refinement 'Bruker SMART'
_computing_data_collection 'Bruker SMART'
_computing_data_reduction 'Bruker SAINT'
_computing_molecular_graphics 'Bruker SHELXTL'
_computing_publication_material 'Bruker SHELXTL'
_computing_structure_refinement 'SHELXL-97 (Sheldrick, 2008)'
_computing_structure_solution 'SHELXS-97 (Sheldrick, 2008)'
_diffrn_ambient_temperature 296(2)
_diffrn_measured_fraction_theta_full 0.993
_diffrn_measured_fraction_theta_max 0.993
_diffrn_measurement_device_type 'CCD area detector'
_diffrn_measurement_method 'phi and omega scans'
_diffrn_radiation_monochromator graphite
_diffrn_radiation_source 'fine-focus sealed tube'
_diffrn_radiation_type MoK\a
_diffrn_radiation_wavelength 0.71073
_diffrn_reflns_av_R_equivalents 0.0283
_diffrn_reflns_av_sigmaI/netI 0.0549
_diffrn_reflns_limit_h_max 17
_diffrn_reflns_limit_h_min -17
_diffrn_reflns_limit_k_max 19
_diffrn_reflns_limit_k_min -17
_diffrn_reflns_limit_l_max 40
_diffrn_reflns_limit_l_min -40
_diffrn_reflns_number 50796
_diffrn_reflns_theta_full 26.90
_diffrn_reflns_theta_max 26.90
_diffrn_reflns_theta_min 1.80
_exptl_absorpt_coefficient_mu 1.376
_exptl_absorpt_correction_T_max 0.9098
_exptl_absorpt_correction_T_min 0.7517
_exptl_absorpt_correction_type multi-scan
_exptl_absorpt_process_details SADABS
_exptl_crystal_colour blue-green
_exptl_crystal_density_diffrn 1.610
_exptl_crystal_density_method 'not measured'
_exptl_crystal_description hexahedron
_exptl_crystal_F_000 3244
_exptl_crystal_size_max 0.22
_exptl_crystal_size_mid 0.12
_exptl_crystal_size_min 0.07
_refine_diff_density_max 0.628
_refine_diff_density_min -0.440
_refine_diff_density_rms 0.076
_refine_ls_extinction_method none
_refine_ls_goodness_of_fit_ref 1.012
_refine_ls_hydrogen_treatment constr
_refine_ls_matrix_type full
_refine_ls_number_parameters 1837
_refine_ls_number_reflns 28002
_refine_ls_number_restraints 0
_refine_ls_restrained_S_all 1.012
_refine_ls_R_factor_all 0.0856
_refine_ls_R_factor_gt 0.0478
_refine_ls_shift/su_max 0.003
_refine_ls_shift/su_mean 0.000
_refine_ls_structure_factor_coef Fsqd
_refine_ls_weighting_details 'calc w=1/[\s^2^(Fo^2^)+(0.0630P)^2^+1.8211P] where P=(Fo^2^+2Fc^2^)/3'
_refine_ls_weighting_scheme calc
_refine_ls_wR_factor_gt 0.1166
_refine_ls_wR_factor_ref 0.1337
_reflns_number_gt 18345
_reflns_number_total 28002
_reflns_threshold_expression >2sigma(I)
_cod_data_source_file C0DT00917B.TXT
_cod_data_source_block Compound1a
_cod_depositor_comments
;
The following automatic conversions were performed:
'_symmetry_cell_setting' value 'Triclinic' changed to 'triclinic'
according to '/home/saulius/struct/CIF-dictionaries/cif_core.dic'
dictionary named 'cif_core.dic' version 2.4.1 from
2010-06-29.

'_exptl_absorpt_correction_type' value 'Multi-scan' changed
to 'multi-scan' according to
'/home/saulius/struct/CIF-dictionaries/cif_core.dic' dictionary named
'cif_core.dic' version 2.4.1 from 2010-06-29.

Automatic conversion script
Id: cif_fix_enum 1555 2011-01-17 13:19:09Z saulius 
;
_cod_original_cell_volume 6520.62(12)
_cod_original_sg_symbol_H-M P-1
_cod_database_code 7014509

loop_
_symmetry_equiv_pos_as_xyz
'x, y, z'
'-x, -y, -z'

loop_
_atom_site_label
_atom_site_type_symbol
_atom_site_fract_x
_atom_site_fract_y
_atom_site_fract_z
_atom_site_U_iso_or_equiv
_atom_site_adp_type
_atom_site_occupancy
_atom_site_symmetry_multiplicity
_atom_site_calc_flag
_atom_site_refinement_flags
_atom_site_disorder_assembly
_atom_site_disorder_group
C1 C 0.5240(3) 0.5605(2) 0.91797(11) 0.0392(8) Uani 1 1 d . . .
H1 H 0.5225 0.5421 0.8910 0.047 Uiso 1 1 calc R . .
C2 C 0.4342(3) 0.5816(3) 0.94404(12) 0.0451(9) Uani 1 1 d . . .
H2 H 0.3744 0.5784 0.9344 0.054 Uiso 1 1 calc R . .
C3 C 0.4349(3) 0.6074(3) 0.98416(12) 0.0458(10) Uani 1 1 d . . .
H3 H 0.3754 0.6208 1.0021 0.055 Uiso 1 1 calc R . .
C4 C 0.5256(3) 0.6130(2) 0.99765(11) 0.0396(9) Uani 1 1 d . . .
C5 C 0.5355(3) 0.6377(3) 1.03906(11) 0.0474(10) Uani 1 1 d . . .
H5 H 0.4783 0.6506 1.0586 0.057 Uiso 1 1 calc R . .
C6 C 0.6251(3) 0.6427(3) 1.05030(12) 0.0491(10) Uani 1 1 d . . .
H6 H 0.6285 0.6596 1.0773 0.059 Uiso 1 1 calc R . .
C7 C 0.7160(3) 0.6227(2) 1.02176(10) 0.0366(8) Uani 1 1 d . . .
C8 C 0.8113(3) 0.6275(2) 1.03106(11) 0.0438(9) Uani 1 1 d . . .
H8 H 0.8201 0.6447 1.0574 0.053 Uiso 1 1 calc R . .
C9 C 0.8918(3) 0.6067(2) 1.00098(11) 0.0400(9) Uani 1 1 d . . .
H9 H 0.9559 0.6093 1.0069 0.048 Uiso 1 1 calc R . .
C10 C 0.8782(2) 0.5815(2) 0.96147(11) 0.0348(8) Uani 1 1 d . . .
H10 H 0.9342 0.5684 0.9413 0.042 Uiso 1 1 calc R . .
C11 C 0.6127(2) 0.5914(2) 0.96958(10) 0.0326(8) Uani 1 1 d . . .
C12 C 0.7079(2) 0.5963(2) 0.98157(10) 0.0311(7) Uani 1 1 d . . .
C13 C 0.7056(3) 0.4256(3) 0.75675(12) 0.0543(11) Uani 1 1 d . . .
H13 H 0.6523 0.4545 0.7726 0.065 Uiso 1 1 calc R . .
C14 C 0.6884(4) 0.3743(3) 0.72400(14) 0.0687(14) Uani 1 1 d . . .
H14 H 0.6242 0.3694 0.7184 0.082 Uiso 1 1 calc R . .
C15 C 0.7659(4) 0.3319(3) 0.70039(14) 0.0697(14) Uani 1 1 d . . .
H15 H 0.7544 0.2970 0.6790 0.084 Uiso 1 1 calc R . .
C16 C 0.8619(4) 0.3407(3) 0.70827(12) 0.0554(12) Uani 1 1 d . . .
C17 C 0.9497(5) 0.2993(3) 0.68521(13) 0.0689(15) Uani 1 1 d . . .
H17 H 0.9433 0.2648 0.6630 0.083 Uiso 1 1 calc R . .
C18 C 1.0390(5) 0.3093(3) 0.69493(14) 0.0700(16) Uani 1 1 d . . .
H18 H 1.0940 0.2819 0.6793 0.084 Uiso 1 1 calc R . .
C19 C 1.0525(4) 0.3610(3) 0.72878(12) 0.0548(12) Uani 1 1 d . . .
C20 C 1.1455(4) 0.3749(3) 0.74134(15) 0.0660(15) Uani 1 1 d . . .
H20 H 1.2035 0.3502 0.7267 0.079 Uiso 1 1 calc R . .
C21 C 1.1493(3) 0.4240(3) 0.77444(14) 0.0641(13) Uani 1 1 d . . .
H21 H 1.2098 0.4322 0.7831 0.077 Uiso 1 1 calc R . .
C22 C 1.0628(3) 0.4625(3) 0.79575(13) 0.0513(10) Uani 1 1 d . . .
H22 H 1.0672 0.4969 0.8182 0.062 Uiso 1 1 calc R . .
C23 C 0.8726(3) 0.3920(2) 0.74175(10) 0.0419(9) Uani 1 1 d . . .
C24 C 0.9687(3) 0.4019(2) 0.75226(11) 0.0405(9) Uani 1 1 d . . .
C25 C 0.6403(3) 0.7192(2) 0.84042(11) 0.0384(8) Uani 1 1 d . . .
H25 H 0.6425 0.6915 0.8153 0.046 Uiso 1 1 calc R . .
C26 C 0.5479(3) 0.7487(3) 0.86228(13) 0.0474(10) Uani 1 1 d . . .
H26 H 0.4902 0.7416 0.8513 0.057 Uiso 1 1 calc R . .
C27 C 0.5431(3) 0.7876(3) 0.89963(13) 0.0485(10) Uani 1 1 d . . .
H27 H 0.4822 0.8076 0.9141 0.058 Uiso 1 1 calc R . .
C28 C 0.6291(3) 0.7977(2) 0.91625(11) 0.0395(9) Uani 1 1 d . . .
C29 C 0.6325(3) 0.8341(3) 0.95577(12) 0.0517(11) Uani 1 1 d . . .
H29 H 0.5736 0.8530 0.9723 0.062 Uiso 1 1 calc R . .
C30 C 0.7187(3) 0.8416(3) 0.96965(12) 0.0511(11) Uani 1 1 d . . .
H30 H 0.7180 0.8648 0.9958 0.061 Uiso 1 1 calc R . .
C31 C 0.8117(3) 0.8148(2) 0.94506(11) 0.0387(8) Uani 1 1 d . . .
C32 C 0.9054(3) 0.8222(2) 0.95706(12) 0.0445(9) Uani 1 1 d . . .
H32 H 0.9100 0.8456 0.9827 0.053 Uiso 1 1 calc R . .
C33 C 0.9892(3) 0.7949(2) 0.93086(12) 0.0427(9) Uani 1 1 d . . .
H33 H 1.0512 0.7994 0.9386 0.051 Uiso 1 1 calc R . .
C34 C 0.9822(3) 0.7603(2) 0.89265(11) 0.0340(8) Uani 1 1 d . . .
H34 H 1.0404 0.7423 0.8752 0.041 Uiso 1 1 calc R . .
C35 C 0.7189(2) 0.7683(2) 0.89175(10) 0.0309(7) Uani 1 1 d . . .
C36 C 0.8107(2) 0.7788(2) 0.90596(10) 0.0313(7) Uani 1 1 d . . .
C37 C 0.8582(3) 0.5887(2) 0.67957(11) 0.0415(9) Uani 1 1 d . . .
H37 H 0.8021 0.6158 0.6944 0.050 Uiso 1 1 calc R . .
C38 C 0.8482(3) 0.5402(3) 0.64532(12) 0.0527(11) Uani 1 1 d . . .
H38 H 0.7861 0.5349 0.6377 0.063 Uiso 1 1 calc R . .
C39 C 0.9294(3) 0.5008(3) 0.62304(12) 0.0539(11) Uani 1 1 d . . .
H39 H 0.9232 0.4686 0.6000 0.065 Uiso 1 1 calc R . .
C40 C 1.0227(3) 0.5086(2) 0.63488(11) 0.0437(9) Uani 1 1 d . . .
C41 C 1.1128(3) 0.4687(3) 0.61413(13) 0.0549(11) Uani 1 1 d . . .
H41 H 1.1108 0.4339 0.5916 0.066 Uiso 1 1 calc R . .
C42 C 1.2002(3) 0.4808(3) 0.62675(13) 0.0545(11) Uani 1 1 d . . .
H42 H 1.2577 0.4545 0.6126 0.065 Uiso 1 1 calc R . .
C43 C 1.2064(3) 0.5330(2) 0.66135(12) 0.0431(9) Uani 1 1 d . . .
C44 C 1.2949(3) 0.5479(3) 0.67619(13) 0.0524(11) Uani 1 1 d . . .
H44 H 1.3545 0.5227 0.6634 0.063 Uiso 1 1 calc R . .
C45 C 1.2929(3) 0.5998(3) 0.70961(13) 0.0512(10) Uani 1 1 d . . .
H45 H 1.3514 0.6109 0.7194 0.061 Uiso 1 1 calc R . .
C46 C 1.2028(3) 0.6359(3) 0.72888(12) 0.0446(9) Uani 1 1 d . . .
H46 H 1.2026 0.6710 0.7515 0.053 Uiso 1 1 calc R . .
C47 C 1.0270(3) 0.5590(2) 0.66941(10) 0.0343(8) Uani 1 1 d . . .
C48 C 1.1198(3) 0.5716(2) 0.68274(10) 0.0344(8) Uani 1 1 d . . .
C49 C 0.7880(3) 0.8778(2) 0.76420(11) 0.0405(9) Uani 1 1 d . . .
H49 H 0.7921 0.8478 0.7396 0.049 Uiso 1 1 calc R . .
C50 C 0.6942(3) 0.9072(3) 0.78431(13) 0.0487(10) Uani 1 1 d . . .
H50 H 0.6378 0.8976 0.7728 0.058 Uiso 1 1 calc R . .
C51 C 0.6865(3) 0.9499(3) 0.82082(12) 0.0471(10) Uani 1 1 d . . .
H51 H 0.6245 0.9691 0.8346 0.057 Uiso 1 1 calc R . .
C52 C 0.7722(3) 0.9647(2) 0.83742(12) 0.0412(9) Uani 1 1 d . . .
C53 C 0.7727(3) 1.0080(3) 0.87565(12) 0.0520(11) Uani 1 1 d . . .
H53 H 0.7127 1.0281 0.8909 0.062 Uiso 1 1 calc R . .
C54 C 0.8577(3) 1.0206(3) 0.89020(13) 0.0539(11) Uani 1 1 d . . .
H54 H 0.8552 1.0491 0.9151 0.065 Uiso 1 1 calc R . .
C55 C 0.9516(3) 0.9907(2) 0.86785(11) 0.0413(9) Uani 1 1 d . . .
C56 C 1.0433(3) 1.0003(3) 0.88088(13) 0.0516(10) Uani 1 1 d . . .
H56 H 1.0461 1.0277 0.9057 0.062 Uiso 1 1 calc R . .
C57 C 1.1285(3) 0.9692(3) 0.85685(12) 0.0509(10) Uani 1 1 d . . .
H57 H 1.1896 0.9759 0.8652 0.061 Uiso 1 1 calc R . .
C58 C 1.1240(3) 0.9279(2) 0.82012(11) 0.0400(8) Uani 1 1 d . . .
H58 H 1.1828 0.9068 0.8043 0.048 Uiso 1 1 calc R . .
C59 C 0.8630(2) 0.9341(2) 0.81507(10) 0.0317(7) Uani 1 1 d . . .
C60 C 0.9532(3) 0.9477(2) 0.83035(10) 0.0328(8) Uani 1 1 d . . .
C61 C 1.0262(3) 0.7468(2) 0.60525(11) 0.0376(8) Uani 1 1 d . . .
H61 H 0.9673 0.7701 0.6199 0.045 Uiso 1 1 calc R . .
C62 C 1.0236(3) 0.7011(3) 0.56914(12) 0.0487(10) Uani 1 1 d . . .
H62 H 0.9634 0.6945 0.5600 0.058 Uiso 1 1 calc R . .
C63 C 1.1087(3) 0.6661(3) 0.54716(12) 0.0488(10) Uani 1 1 d . . .
H63 H 1.1066 0.6357 0.5231 0.059 Uiso 1 1 calc R . .
C64 C 1.1988(3) 0.6761(2) 0.56080(11) 0.0423(9) Uani 1 1 d . . .
C65 C 1.2918(3) 0.6422(3) 0.54028(13) 0.0592(12) Uani 1 1 d . . .
H65 H 1.2942 0.6105 0.5163 0.071 Uiso 1 1 calc R . .
C66 C 1.3764(3) 0.6554(3) 0.55495(13) 0.0562(11) Uani 1 1 d . . .
H66 H 1.4362 0.6324 0.5410 0.067 Uiso 1 1 calc R . .
C67 C 1.3763(3) 0.7043(2) 0.59169(12) 0.0424(9) Uani 1 1 d . . .
C68 C 1.4614(3) 0.7220(3) 0.60851(14) 0.0551(11) Uani 1 1 d . . .
H68 H 1.5234 0.7007 0.5960 0.066 Uiso 1 1 calc R . .
C69 C 1.4530(3) 0.7704(3) 0.64310(14) 0.0560(11) Uani 1 1 d . . .
H69 H 1.5090 0.7822 0.6544 0.067 Uiso 1 1 calc R . .
C70 C 1.3596(3) 0.8024(3) 0.66147(13) 0.0465(10) Uani 1 1 d . . .
H70 H 1.3549 0.8357 0.6851 0.056 Uiso 1 1 calc R . .
C71 C 1.1956(2) 0.7235(2) 0.59687(10) 0.0316(7) Uani 1 1 d . . .
C72 C 1.2856(3) 0.7382(2) 0.61247(11) 0.0344(8) Uani 1 1 d . . .
C73 C 0.9178(3) 1.0410(3) 0.69190(12) 0.0436(9) Uani 1 1 d . . .
H73 H 0.9262 1.0086 0.6679 0.052 Uiso 1 1 calc R . .
C74 C 0.8213(3) 1.0685(3) 0.70920(13) 0.0522(10) Uani 1 1 d . . .
H74 H 0.7670 1.0550 0.6970 0.063 Uiso 1 1 calc R . .
C75 C 0.8092(3) 1.1158(3) 0.74464(13) 0.0511(11) Uani 1 1 d . . .
H75 H 0.7458 1.1347 0.7568 0.061 Uiso 1 1 calc R . .
C76 C 0.8911(3) 1.1361(2) 0.76264(12) 0.0453(10) Uani 1 1 d . . .
C77 C 0.8869(4) 1.1865(3) 0.79881(13) 0.0557(12) Uani 1 1 d . . .
H77 H 0.8256 1.2083 0.8119 0.067 Uiso 1 1 calc R . .
C78 C 0.9685(4) 1.2034(3) 0.81462(13) 0.0608(13) Uani 1 1 d . . .
H78 H 0.9626 1.2366 0.8383 0.073 Uiso 1 1 calc R . .
C79 C 1.0651(3) 1.1711(2) 0.79574(11) 0.0457(10) Uani 1 1 d . . .
C80 C 1.1537(4) 1.1847(3) 0.81013(13) 0.0636(13) Uani 1 1 d . . .
H80 H 1.1531 1.2162 0.8341 0.076 Uiso 1 1 calc R . .
C81 C 1.2409(4) 1.1519(3) 0.78910(13) 0.0613(12) Uani 1 1 d . . .
H81 H 1.3002 1.1610 0.7986 0.074 Uiso 1 1 calc R . .
C82 C 1.2414(3) 1.1043(3) 0.75311(12) 0.0493(10) Uani 1 1 d . . .
H82 H 1.3016 1.0820 0.7392 0.059 Uiso 1 1 calc R . .
C83 C 0.9846(3) 1.1049(2) 0.74282(10) 0.0350(8) Uani 1 1 d . . .
C84 C 1.0719(3) 1.1225(2) 0.75938(10) 0.0369(8) Uani 1 1 d . . .
C85 C 1.1734(3) 0.9154(2) 0.53652(11) 0.0406(9) Uani 1 1 d . . .
H85 H 1.1107 0.9327 0.5505 0.049 Uiso 1 1 calc R . .
C86 C 1.1808(3) 0.8755(3) 0.49867(12) 0.0558(11) Uani 1 1 d . . .
H86 H 1.1237 0.8660 0.4877 0.067 Uiso 1 1 calc R . .
C87 C 1.2722(3) 0.8498(3) 0.47730(13) 0.0572(11) Uani 1 1 d . . .
H87 H 1.2774 0.8228 0.4518 0.069 Uiso 1 1 calc R . .
C88 C 1.3577(3) 0.8644(3) 0.49414(11) 0.0448(9) Uani 1 1 d . . .
C89 C 1.4584(4) 0.8434(3) 0.47391(13) 0.0604(13) Uani 1 1 d . . .
H89 H 1.4684 0.8157 0.4485 0.072 Uiso 1 1 calc R . .
C90 C 1.5377(3) 0.8626(3) 0.49082(13) 0.0575(12) Uani 1 1 d . . .
H90 H 1.6015 0.8488 0.4767 0.069 Uiso 1 1 calc R . .
C91 C 1.5261(3) 0.9040(2) 0.53012(12) 0.0450(10) Uani 1 1 d . . .
C92 C 1.6045(3) 0.9281(3) 0.54962(14) 0.0535(11) Uani 1 1 d . . .
H92 H 1.6703 0.9172 0.5369 0.064 Uiso 1 1 calc R . .
C93 C 1.5851(3) 0.9674(3) 0.58700(14) 0.0536(11) Uani 1 1 d . . .
H93 H 1.6370 0.9824 0.6003 0.064 Uiso 1 1 calc R . .
C94 C 1.4863(3) 0.9850(3) 0.60524(13) 0.0501(10) Uani 1 1 d . . .
H94 H 1.4736 1.0122 0.6308 0.060 Uiso 1 1 calc R . .
C95 C 1.3440(3) 0.9056(2) 0.53230(10) 0.0358(8) Uani 1 1 d . . .
C96 C 1.4292(3) 0.9249(2) 0.55090(11) 0.0367(8) Uani 1 1 d . . .
C97 C 0.7438(3) 0.3392(2) 0.88949(11) 0.0361(8) Uani 1 1 d . . .
C98 C 0.6739(3) 0.2612(2) 0.90167(10) 0.0344(8) Uani 1 1 d . . .
C99 C 0.5976(3) 0.2437(2) 0.88040(11) 0.0396(9) Uani 1 1 d . . .
C100 C 0.5698(3) 0.3050(3) 0.84603(13) 0.0568(11) Uani 1 1 d . . .
C101 C 0.5355(3) 0.1702(3) 0.89504(13) 0.0514(10) Uani 1 1 d . . .
H101 H 0.4845 0.1561 0.8810 0.062 Uiso 1 1 calc R . .
C102 C 0.5503(3) 0.1196(3) 0.92984(14) 0.0538(11) Uani 1 1 d . . .
H102 H 0.5072 0.0722 0.9396 0.065 Uiso 1 1 calc R . .
C103 C 0.6841(3) 0.2049(2) 0.93578(12) 0.0444(9) Uani 1 1 d . . .
H103 H 0.7363 0.2159 0.9497 0.053 Uiso 1 1 calc R . .
C104 C 1.2493(3) 1.1795(3) 0.60986(12) 0.0441(9) Uani 1 1 d . . .
C105 C 1.3185(3) 1.2578(2) 0.59903(12) 0.0432(9) Uani 1 1 d . . .
C106 C 1.3808(3) 1.2842(3) 0.62492(13) 0.0508(10) Uani 1 1 d . . .
C107 C 1.3876(4) 1.2372(4) 0.66663(16) 0.0645(13) Uani 1 1 d . . .
C108 C 1.4457(3) 1.3557(3) 0.60980(17) 0.0676(13) Uani 1 1 d . . .
H108 H 1.4894 1.3736 0.6266 0.081 Uiso 1 1 calc R . .
C109 C 1.4470(4) 1.3988(3) 0.57239(18) 0.0683(14) Uani 1 1 d . . .
H109 H 1.4911 1.4458 0.5636 0.082 Uiso 1 1 calc R . .
C110 C 1.3221(3) 1.3050(3) 0.56070(14) 0.0549(11) Uani 1 1 d . . .
H110 H 1.2794 1.2883 0.5432 0.066 Uiso 1 1 calc R . .
C111 C 0.7667(3) 0.8258(3) 0.64672(12) 0.0482(10) Uani 1 1 d . . .
C112 C 0.7907(3) 0.8267(3) 0.59878(11) 0.0392(8) Uani 1 1 d . . .
C113 C 0.8499(2) 0.8920(2) 0.57363(11) 0.0379(8) Uani 1 1 d . . .
C114 C 0.8798(3) 0.9752(3) 0.59178(12) 0.0430(9) Uani 1 1 d . . .
C115 C 0.8751(3) 0.8829(3) 0.53007(11) 0.0435(9) Uani 1 1 d . . .
H115 H 0.9152 0.9249 0.5124 0.052 Uiso 1 1 calc R . .
C116 C 0.8399(3) 0.8109(3) 0.51337(13) 0.0518(10) Uani 1 1 d . . .
H116 H 0.8576 0.8057 0.4842 0.062 Uiso 1 1 calc R . .
C117 C 0.7594(3) 0.7579(3) 0.57832(14) 0.0515(10) Uani 1 1 d . . .
H117 H 0.7192 0.7146 0.5950 0.062 Uiso 1 1 calc R . .
C118 C 0.2490(3) 0.7110(3) 0.83810(13) 0.0485(10) Uani 1 1 d . . .
C119 C 0.2351(2) 0.6954(2) 0.88561(11) 0.0369(8) Uani 1 1 d . . .
C120 C 0.1855(2) 0.6222(2) 0.90807(11) 0.0368(8) Uani 1 1 d . . .
C121 C 0.1563(3) 0.5436(3) 0.88640(12) 0.0423(9) Uani 1 1 d . . .
C122 C 0.1689(3) 0.6195(3) 0.95196(11) 0.0421(9) Uani 1 1 d . . .
H122 H 0.1364 0.5710 0.9678 0.051 Uiso 1 1 calc R . .
C123 C 0.1999(3) 0.6879(3) 0.97234(12) 0.0485(10) Uani 1 1 d . . .
H123 H 0.1867 0.6848 1.0019 0.058 Uiso 1 1 calc R . .
C124 C 0.2645(3) 0.7609(3) 0.90881(13) 0.0477(10) Uani 1 1 d . . .
H124 H 0.2977 0.8099 0.8938 0.057 Uiso 1 1 calc R . .
Cu1 Cu 0.74869(3) 0.53774(3) 0.897487(12) 0.02887(10) Uani 1 1 d . . .
Cu2 Cu 0.83713(3) 0.49019(3) 0.814146(12) 0.03378(11) Uani 1 1 d . . .
Cu3 Cu 0.86786(3) 0.69946(3) 0.827245(11) 0.02770(10) Uani 1 1 d . . .
Cu4 Cu 0.97608(3) 0.66040(3) 0.740827(12) 0.03004(10) Uani 1 1 d . . .
Cu5 Cu 1.01466(3) 0.85812(3) 0.755445(12) 0.02934(10) Uani 1 1 d . . .
Cu6 Cu 1.13140(3) 0.81867(3) 0.670470(12) 0.02958(10) Uani 1 1 d . . .
Cu7 Cu 1.14199(3) 1.03182(3) 0.685867(13) 0.03432(11) Uani 1 1 d . . .
Cu8 Cu 1.26328(3) 0.98281(3) 0.608759(12) 0.03215(11) Uani 1 1 d . . .
N1 N 0.6115(2) 0.56527(18) 0.92994(8) 0.0329(6) Uani 1 1 d . . .
N2 N 0.78874(19) 0.57552(17) 0.95157(8) 0.0302(6) Uani 1 1 d . . .
N3 N 0.7956(2) 0.43367(19) 0.76550(9) 0.0386(7) Uani 1 1 d . . .
N4 N 0.9739(2) 0.45173(19) 0.78516(9) 0.0398(7) Uani 1 1 d . . .
N5 N 0.72456(19) 0.72969(18) 0.85457(8) 0.0308(6) Uani 1 1 d . . .
N6 N 0.89517(19) 0.75197(17) 0.87989(8) 0.0284(6) Uani 1 1 d . . .
N7 N 0.9448(2) 0.59768(18) 0.69175(8) 0.0331(6) Uani 1 1 d . . .
N8 N 1.1169(2) 0.62223(19) 0.71617(8) 0.0345(7) Uani 1 1 d . . .
N9 N 0.8714(2) 0.89102(18) 0.77885(8) 0.0325(6) Uani 1 1 d . . .
N10 N 1.0385(2) 0.91722(17) 0.80660(8) 0.0308(6) Uani 1 1 d . . .
N11 N 1.1104(2) 0.75789(17) 0.61915(8) 0.0294(6) Uani 1 1 d . . .
N12 N 1.2769(2) 0.78738(19) 0.64667(9) 0.0343(7) Uani 1 1 d . . .
N13 N 0.9975(2) 1.05826(19) 0.70771(8) 0.0351(7) Uani 1 1 d . . .
N14 N 1.1597(2) 1.09037(19) 0.73846(9) 0.0361(7) Uani 1 1 d . . .
N15 N 1.2528(2) 0.93017(18) 0.55376(8) 0.0337(7) Uani 1 1 d . . .
N16 N 1.4100(2) 0.9647(2) 0.58776(9) 0.0371(7) Uani 1 1 d . . .
N17 N 0.6240(3) 0.1350(2) 0.95052(11) 0.0579(9) Uani 1 1 d . . .
N18 N 1.3849(4) 1.3749(3) 0.54702(14) 0.0805(13) Uani 1 1 d . . .
N19 N 0.7821(3) 0.7486(2) 0.53652(11) 0.0566(9) Uani 1 1 d . . .
N20 N 0.2483(3) 0.7588(2) 0.95124(11) 0.0538(9) Uani 1 1 d . . .
O1 O 0.70719(16) 0.52211(15) 0.84443(7) 0.0327(5) Uani 1 1 d . . .
H1C H 0.6685 0.4776 0.8467 0.039 Uiso 1 1 d R . .
O2 O 0.87746(15) 0.55898(14) 0.85810(6) 0.0283(5) Uani 1 1 d . . .
H2C H 0.9280 0.5476 0.8693 0.034 Uiso 1 1 d R . .
O3 O 0.84339(16) 0.65281(16) 0.77579(7) 0.0349(5) Uani 1 1 d . . .
H3C H 0.7930 0.6675 0.7650 0.042 Uiso 1 1 d R . .
O4 O 1.00093(15) 0.71779(14) 0.79046(6) 0.0295(5) Uani 1 1 d . . .
H4C H 1.0519 0.7072 0.8015 0.035 Uiso 1 1 d R . .
O5 O 0.99517(15) 0.80017(14) 0.70516(6) 0.0292(5) Uani 1 1 d . . .
H5C H 0.9480 0.8095 0.6916 0.035 Uiso 1 1 d R . .
O6 O 1.14867(17) 0.86488(17) 0.72279(7) 0.0425(6) Uani 1 1 d . . .
H6C H 1.2000 0.8843 0.7307 0.051 Uiso 1 1 d R . .
O7 O 1.12533(15) 0.95782(14) 0.63971(6) 0.0294(5) Uani 1 1 d . . .
H7C H 1.0812 0.9677 0.6246 0.035 Uiso 1 1 d R . .
O8 O 1.27958(16) 1.00790(16) 0.66523(7) 0.0373(6) Uani 1 1 d . . .
H8C H 1.3164 1.0528 0.6654 0.045 Uiso 1 1 d R . .
O9 O 0.79622(19) 0.34553(16) 0.85351(8) 0.0492(7) Uani 1 1 d . . .
O10 O 0.7461(2) 0.39139(16) 0.91875(7) 0.0465(7) Uani 1 1 d . . .
O11 O 0.56475(19) 0.38483(19) 0.85255(8) 0.0506(7) Uani 1 1 d . . .
O12 O 0.5501(4) 0.2721(3) 0.81412(12) 0.1323(19) Uani 1 1 d . . .
O13 O 1.2576(2) 1.12238(17) 0.58326(8) 0.0496(7) Uani 1 1 d . . .
O14 O 1.1848(2) 1.17776(19) 0.64351(9) 0.0614(8) Uani 1 1 d . . .
O15 O 1.4006(2) 1.1561(2) 0.66656(10) 0.0676(8) Uani 1 1 d . . .
O16 O 1.3842(4) 1.2825(3) 0.69793(11) 0.1095(14) Uani 1 1 d . . .
O17 O 0.6798(2) 0.8038(3) 0.66467(9) 0.0773(10) Uani 1 1 d . . .
O18 O 0.8366(2) 0.8434(2) 0.66448(8) 0.0608(8) Uani 1 1 d . . .
O19 O 0.8108(2) 1.02166(19) 0.60842(10) 0.0628(8) Uani 1 1 d . . .
O20 O 0.9716(2) 0.9911(2) 0.58735(9) 0.0620(8) Uani 1 1 d . . .
O21 O 0.1772(2) 0.6924(2) 0.82205(8) 0.0690(9) Uani 1 1 d . . .
O22 O 0.3302(2) 0.7453(2) 0.81929(10) 0.0763(10) Uani 1 1 d . . .
O23 O 0.06486(18) 0.52528(19) 0.89239(9) 0.0532(7) Uani 1 1 d . . .
O24 O 0.2260(2) 0.5010(2) 0.86654(11) 0.0701(9) Uani 1 1 d . . .
O25 O 0.2864(4) 0.9243(2) 0.97907(13) 0.1274(18) Uani 1 1 d . . .
H25A H 0.3228 0.9279 0.9977 0.153 Uiso 1 1 d R . .
H25B H 0.2752 0.8700 0.9769 0.153 Uiso 1 1 d R . .
O26 O 0.7108(3) 0.1757(2) 0.63258(11) 0.0957(12) Uani 1 1 d . . .
H26A H 0.7526 0.1346 0.6265 0.115 Uiso 1 1 d R . .
H26B H 0.6668 0.1719 0.6173 0.115 Uiso 1 1 d R . .
O27 O 0.2768(3) 0.3228(2) 0.85798(10) 0.0796(10) Uani 1 1 d . . .
H27A H 0.2538 0.3746 0.8602 0.095 Uiso 1 1 d R . .
H27B H 0.3217 0.3233 0.8355 0.095 Uiso 1 1 d R . .
O28 O 0.4395(3) 0.9027(2) 0.30250(10) 0.0854(10) Uani 1 1 d . . .
H28A H 0.3987 0.8664 0.2959 0.102 Uiso 1 1 d R . .
H28B H 0.4907 0.8742 0.3068 0.102 Uiso 1 1 d R . .
O29 O 0.6723(2) 0.6938(2) 0.73687(9) 0.0721(9) Uani 1 1 d . . .
H29A H 0.6708 0.7290 0.7154 0.087 Uiso 1 1 d R . .
H29B H 0.6357 0.6495 0.7352 0.087 Uiso 1 1 d R . .
O30 O 0.5336(2) 0.9155(2) 0.71051(10) 0.0845(10) Uani 1 1 d . . .
H30A H 0.5740 0.9052 0.6877 0.101 Uiso 1 1 d R . .
H30B H 0.5548 0.9609 0.7202 0.101 Uiso 1 1 d R . .
O31 O 0.3448(3) 0.8845(2) 0.76136(11) 0.1025(14) Uani 1 1 d . . .
H31A H 0.3256 0.8319 0.7693 0.123 Uiso 1 1 d R . .
H31B H 0.3942 0.8823 0.7408 0.123 Uiso 1 1 d R . .
O32 O 0.0143(2) 0.1684(2) 0.59706(11) 0.0869(11) Uani 1 1 d . . .
H32A H -0.0024 0.1179 0.5908 0.104 Uiso 1 1 d R . .
H32B H 0.0623 0.1615 0.6104 0.104 Uiso 1 1 d R . .
O33 O 0.4291(4) 0.9820(4) 0.82932(16) 0.152(2) Uani 1 1 d . . .
H33A H 0.4164 0.9281 0.8269 0.183 Uiso 1 1 d R . .
H33B H 0.3924 1.0128 0.8156 0.183 Uiso 1 1 d R . .
O34 O 0.4576(4) 0.8870(3) 0.21641(13) 0.1399(18) Uani 1 1 d . . .
H34A H 0.4617 0.8371 0.2059 0.168 Uiso 1 1 d R . .
H34B H 0.4132 0.9163 0.2064 0.168 Uiso 1 1 d R . .
O35 O 0.9470(4) 0.3081(3) 0.55628(15) 0.1423(18) Uani 1 1 d . . .
H35A H 0.9955 0.3252 0.5366 0.171 Uiso 1 1 d R . .
H35B H 0.9637 0.3166 0.5799 0.171 Uiso 1 1 d R . .
O36 O 0.4311(9) 0.4927(7) 0.8195(4) 0.080(3) Uani 0.50 1 d P . .
O37 O 0.0697(3) 0.9360(3) 0.00820(13) 0.1184(15) Uani 1 1 d . . .
H37A H 0.0958 0.9695 0.0233 0.142 Uiso 1 1 d R . .
H37B H 0.0925 0.9517 -0.0177 0.142 Uiso 1 1 d R . .
O38 O 0.0177(3) 0.1976(3) 0.93827(15) 0.1226(16) Uani 1 1 d . . .
H38A H -0.0440 0.2062 0.9478 0.147 Uiso 1 1 d R . .
H38B H 0.0268 0.2021 0.9113 0.147 Uiso 1 1 d R . .
O39 O 0.9621(3) 0.3679(3) 0.92044(17) 0.142(2) Uani 1 1 d . . .
H39A H 0.8993 0.3760 0.9267 0.171 Uiso 1 1 d R . .
H39B H 0.9882 0.4132 0.9056 0.171 Uiso 1 1 d R . .
O40 O 0.3260(3) 0.0298(3) 0.90587(13) 0.1182(15) Uani 1 1 d . . .
H40A H 0.3864 0.0428 0.9063 0.142 Uiso 1 1 d R . .
H40B H 0.3211 -0.0260 0.9069 0.142 Uiso 1 1 d R . .
O41 O 0.2193(3) 0.1794(3) 0.91555(12) 0.1049(13) Uani 1 1 d . . .
H41A H 0.2193 0.1473 0.9382 0.126 Uiso 1 1 d R . .
H41B H 0.2740 0.2085 0.9098 0.126 Uiso 1 1 d R . .
O42 O 0.4564(6) 0.4512(7) 0.7211(3) 0.135(4) Uani 0.50 1 d P . .
O43 O 0.5792(6) 0.5697(5) 0.6696(3) 0.108(3) Uani 0.50 1 d P . .
O44 O 0.6407(5) 0.4914(4) 0.5951(3) 0.096(3) Uani 0.50 1 d P . .
O45 O 0.4033(4) 0.3249(5) 0.77704(18) 0.125(2) Uani 0.70 1 d P . .
O46 O 0.7492(4) 0.3322(3) 0.58426(16) 0.155(2) Uani 1 1 d . . .
H46A H 0.7282 0.3656 0.5657 0.186 Uiso 1 1 d R . .
H46B H 0.7390 0.3580 0.6074 0.186 Uiso 1 1 d R . .
O47 O 0.4783(2) 0.6458(2) 0.77048(11) 0.0922(12) Uani 1 1 d . . .
H47A H 0.4380 0.6837 0.7822 0.111 Uiso 1 1 d R . .
H47B H 0.4546 0.5951 0.7797 0.111 Uiso 1 1 d R . .
O48 O 0.953(3) 0.554(2) 0.4852(7) 0.161(11) Uani 0.50 1 d P . .
O49 O 0.4291(9) 0.5194(7) 0.8371(3) 0.063(3) Uani 0.50 1 d P . .
O50 O 0.7031(16) 0.5834(11) 0.5256(5) 0.165(9) Uani 0.50 1 d P . .
O51 O 0.773(2) 0.568(2) 0.5179(10) 0.169(16) Uani 0.30 1 d P . .
O52 O 0.920(3) 0.569(2) 0.5002(7) 0.166(9) Uani 0.50 1 d P . .

loop_
_atom_site_aniso_label
_atom_site_aniso_U_11
_atom_site_aniso_U_22
_atom_site_aniso_U_33
_atom_site_aniso_U_23
_atom_site_aniso_U_13
_atom_site_aniso_U_12
C1 0.0314(19) 0.049(2) 0.036(2) -0.0029(16) -0.0037(16) -0.0002(16)
C2 0.0289(19) 0.056(3) 0.048(2) 0.0007(19) -0.0036(17) 0.0032(17)
C3 0.0295(19) 0.055(3) 0.047(2) -0.0008(19) 0.0064(17) 0.0050(17)
C4 0.037(2) 0.042(2) 0.0350(19) -0.0015(16) 0.0053(16) 0.0059(16)
C5 0.043(2) 0.059(3) 0.034(2) -0.0107(18) 0.0091(18) 0.0075(19)
C6 0.053(2) 0.058(3) 0.033(2) -0.0158(18) 0.0038(18) 0.002(2)
C7 0.040(2) 0.039(2) 0.0286(18) -0.0060(15) -0.0003(15) -0.0013(16)
C8 0.051(2) 0.051(2) 0.0293(19) -0.0085(16) -0.0067(17) -0.0064(19)
C9 0.0341(19) 0.047(2) 0.040(2) -0.0033(17) -0.0103(16) -0.0016(17)
C10 0.0305(18) 0.039(2) 0.0334(18) -0.0056(15) -0.0004(15) -0.0001(15)
C11 0.0307(18) 0.0338(19) 0.0296(17) -0.0018(14) 0.0033(14) 0.0001(14)
C12 0.0324(18) 0.0313(19) 0.0261(17) -0.0028(14) 0.0033(14) -0.0008(14)
C13 0.059(3) 0.064(3) 0.040(2) -0.0064(19) -0.009(2) -0.010(2)
C14 0.077(3) 0.083(4) 0.051(3) -0.011(2) -0.023(3) -0.024(3)
C15 0.113(4) 0.056(3) 0.042(2) -0.012(2) -0.015(3) -0.023(3)
C16 0.091(4) 0.039(2) 0.032(2) -0.0047(17) 0.000(2) -0.012(2)
C17 0.124(5) 0.037(3) 0.036(2) -0.0116(18) 0.011(3) 0.003(3)
C18 0.110(4) 0.037(3) 0.046(3) -0.001(2) 0.026(3) 0.019(3)
C19 0.077(3) 0.037(2) 0.036(2) 0.0068(17) 0.021(2) 0.019(2)
C20 0.057(3) 0.065(3) 0.058(3) 0.021(2) 0.024(2) 0.034(2)
C21 0.046(2) 0.088(4) 0.049(3) 0.021(2) 0.005(2) 0.019(2)
C22 0.038(2) 0.066(3) 0.045(2) 0.004(2) 0.0015(18) 0.009(2)
C23 0.067(3) 0.0279(19) 0.0235(17) -0.0024(14) 0.0082(17) 0.0002(18)
C24 0.052(2) 0.032(2) 0.0294(18) 0.0023(15) 0.0095(17) 0.0071(17)
C25 0.0320(19) 0.046(2) 0.037(2) -0.0014(16) -0.0061(16) -0.0003(16)
C26 0.0252(18) 0.059(3) 0.058(3) 0.003(2) -0.0097(18) 0.0001(17)
C27 0.031(2) 0.056(3) 0.055(2) -0.007(2) 0.0022(18) 0.0107(18)
C28 0.036(2) 0.042(2) 0.038(2) -0.0031(16) 0.0003(16) 0.0037(16)
C29 0.049(2) 0.058(3) 0.043(2) -0.0189(19) 0.0078(19) 0.011(2)
C30 0.060(3) 0.057(3) 0.034(2) -0.0179(18) 0.0015(19) 0.006(2)
C31 0.046(2) 0.036(2) 0.0335(19) -0.0064(15) -0.0040(16) 0.0018(17)
C32 0.055(2) 0.044(2) 0.039(2) -0.0119(17) -0.0159(19) 0.0013(19)
C33 0.040(2) 0.048(2) 0.045(2) -0.0062(17) -0.0187(18) -0.0003(17)
C34 0.0304(18) 0.034(2) 0.0381(19) 0.0009(15) -0.0077(15) 0.0018(15)
C35 0.0283(17) 0.0322(19) 0.0298(17) -0.0003(14) -0.0003(14) 0.0005(14)
C36 0.0342(18) 0.0267(18) 0.0317(18) -0.0012(14) -0.0033(15) 0.0005(14)
C37 0.041(2) 0.044(2) 0.041(2) -0.0047(17) -0.0086(17) -0.0033(17)
C38 0.052(2) 0.061(3) 0.049(2) -0.014(2) -0.016(2) -0.006(2)
C39 0.068(3) 0.054(3) 0.044(2) -0.0182(19) -0.015(2) -0.004(2)
C40 0.055(2) 0.038(2) 0.036(2) -0.0076(16) -0.0040(18) -0.0026(18)
C41 0.070(3) 0.047(3) 0.045(2) -0.0165(19) -0.001(2) 0.007(2)
C42 0.058(3) 0.048(3) 0.052(3) -0.011(2) 0.006(2) 0.015(2)
C43 0.046(2) 0.037(2) 0.040(2) 0.0019(16) 0.0051(18) 0.0078(17)
C44 0.039(2) 0.061(3) 0.053(3) -0.001(2) 0.0004(19) 0.016(2)
C45 0.036(2) 0.067(3) 0.051(2) -0.001(2) -0.0100(19) 0.009(2)
C46 0.041(2) 0.055(3) 0.038(2) -0.0057(18) -0.0056(17) 0.0026(18)
C47 0.041(2) 0.0284(19) 0.0306(18) 0.0000(14) -0.0010(15) 0.0007(15)
C48 0.0373(19) 0.0323(19) 0.0299(18) 0.0007(14) 0.0012(15) 0.0021(15)
C49 0.0345(19) 0.050(2) 0.037(2) 0.0003(17) -0.0069(16) -0.0003(17)
C50 0.032(2) 0.056(3) 0.056(3) 0.011(2) -0.0091(18) 0.0013(18)
C51 0.034(2) 0.050(2) 0.050(2) 0.0056(19) 0.0066(18) 0.0116(18)
C52 0.039(2) 0.037(2) 0.042(2) 0.0045(16) 0.0028(17) 0.0124(17)
C53 0.056(3) 0.048(2) 0.045(2) -0.0114(19) 0.010(2) 0.015(2)
C54 0.067(3) 0.048(3) 0.044(2) -0.0178(19) 0.001(2) 0.005(2)
C55 0.055(2) 0.031(2) 0.038(2) -0.0069(15) -0.0048(18) -0.0010(17)
C56 0.067(3) 0.045(2) 0.047(2) -0.0165(19) -0.015(2) -0.006(2)
C57 0.051(2) 0.058(3) 0.049(2) -0.008(2) -0.020(2) -0.012(2)
C58 0.039(2) 0.041(2) 0.041(2) -0.0047(16) -0.0091(17) -0.0014(17)
C59 0.0332(18) 0.0282(18) 0.0310(18) 0.0025(14) -0.0010(15) 0.0042(14)
C60 0.0402(19) 0.0267(18) 0.0296(17) 0.0008(14) -0.0029(15) 0.0028(15)
C61 0.0340(19) 0.043(2) 0.038(2) -0.0022(16) -0.0116(16) 0.0025(16)
C62 0.045(2) 0.056(3) 0.051(2) -0.0089(19) -0.0226(19) -0.0019(19)
C63 0.057(3) 0.051(2) 0.043(2) -0.0207(18) -0.0157(19) 0.004(2)
C64 0.048(2) 0.040(2) 0.037(2) -0.0089(16) -0.0026(17) 0.0033(18)
C65 0.063(3) 0.063(3) 0.050(3) -0.026(2) -0.001(2) 0.011(2)
C66 0.047(2) 0.058(3) 0.058(3) -0.018(2) 0.010(2) 0.017(2)
C67 0.0327(19) 0.043(2) 0.050(2) -0.0037(17) -0.0028(17) 0.0035(17)
C68 0.034(2) 0.057(3) 0.070(3) -0.009(2) 0.003(2) 0.0082(19)
C69 0.029(2) 0.064(3) 0.077(3) -0.008(2) -0.013(2) 0.0000(19)
C70 0.035(2) 0.050(2) 0.057(2) -0.0130(19) -0.0115(18) 0.0012(18)
C71 0.0318(18) 0.0317(19) 0.0292(17) 0.0002(14) -0.0015(14) 0.0008(14)
C72 0.0325(18) 0.034(2) 0.0342(19) -0.0026(15) 0.0009(15) 0.0032(15)
C73 0.037(2) 0.055(2) 0.038(2) -0.0049(17) -0.0028(17) 0.0016(18)
C74 0.036(2) 0.063(3) 0.056(3) 0.009(2) -0.0063(19) 0.0026(19)
C75 0.041(2) 0.053(3) 0.051(2) 0.009(2) 0.0092(19) 0.0137(19)
C76 0.054(2) 0.033(2) 0.041(2) 0.0037(16) 0.0081(19) 0.0104(18)
C77 0.073(3) 0.042(2) 0.043(2) -0.0063(19) 0.013(2) 0.017(2)
C78 0.100(4) 0.038(2) 0.037(2) -0.0129(18) 0.008(2) 0.006(2)
C79 0.071(3) 0.032(2) 0.0320(19) -0.0032(15) -0.0031(19) -0.0023(19)
C80 0.098(4) 0.051(3) 0.043(2) -0.016(2) -0.013(3) -0.014(3)
C81 0.075(3) 0.070(3) 0.045(2) -0.008(2) -0.024(2) -0.021(3)
C82 0.054(2) 0.057(3) 0.039(2) -0.0033(18) -0.0137(19) -0.011(2)
C83 0.040(2) 0.0307(19) 0.0283(17) -0.0015(14) 0.0072(15) 0.0016(15)
C84 0.053(2) 0.0285(19) 0.0269(17) -0.0041(14) -0.0022(16) -0.0039(16)
C85 0.040(2) 0.046(2) 0.037(2) -0.0057(16) -0.0094(17) -0.0003(17)
C86 0.065(3) 0.063(3) 0.043(2) -0.010(2) -0.018(2) -0.004(2)
C87 0.076(3) 0.059(3) 0.037(2) -0.0162(19) -0.008(2) 0.003(2)
C88 0.053(2) 0.047(2) 0.0309(19) -0.0090(17) 0.0029(18) 0.0028(19)
C89 0.075(3) 0.054(3) 0.043(2) -0.017(2) 0.015(2) 0.012(2)
C90 0.047(3) 0.062(3) 0.055(3) -0.011(2) 0.012(2) 0.012(2)
C91 0.036(2) 0.042(2) 0.048(2) 0.0036(18) 0.0099(18) 0.0081(17)
C92 0.029(2) 0.056(3) 0.068(3) 0.008(2) 0.004(2) 0.0086(18)
C93 0.031(2) 0.060(3) 0.069(3) -0.001(2) -0.007(2) 0.0008(19)
C94 0.037(2) 0.063(3) 0.049(2) -0.006(2) -0.0055(18) -0.0001(19)
C95 0.041(2) 0.034(2) 0.0300(18) -0.0042(14) 0.0007(15) 0.0053(16)
C96 0.0365(19) 0.035(2) 0.0330(19) 0.0005(15) 0.0057(15) 0.0016(16)
C97 0.0328(19) 0.032(2) 0.042(2) -0.0076(16) -0.0040(16) 0.0072(15)
C98 0.0362(19) 0.033(2) 0.0331(18) -0.0114(15) -0.0016(15) 0.0011(15)
C99 0.043(2) 0.036(2) 0.037(2) -0.0144(16) 0.0012(17) -0.0052(17)
C100 0.067(3) 0.062(3) 0.046(2) -0.003(2) -0.022(2) -0.022(2)
C101 0.047(2) 0.052(3) 0.055(3) -0.017(2) -0.006(2) -0.009(2)
C102 0.056(3) 0.040(2) 0.058(3) -0.008(2) 0.010(2) -0.014(2)
C103 0.044(2) 0.039(2) 0.052(2) -0.0092(18) -0.0117(19) -0.0020(18)
C104 0.037(2) 0.046(2) 0.046(2) -0.0065(18) -0.0007(18) 0.0068(18)
C105 0.040(2) 0.039(2) 0.048(2) -0.0102(18) -0.0005(18) 0.0033(17)
C106 0.046(2) 0.047(2) 0.060(3) -0.014(2) -0.007(2) 0.0027(19)
C107 0.059(3) 0.068(3) 0.070(3) -0.021(3) -0.015(2) -0.009(2)
C108 0.053(3) 0.058(3) 0.095(4) -0.017(3) -0.019(3) -0.009(2)
C109 0.058(3) 0.048(3) 0.090(4) 0.003(3) 0.003(3) -0.013(2)
C110 0.063(3) 0.040(2) 0.059(3) -0.007(2) -0.004(2) -0.003(2)
C111 0.038(2) 0.068(3) 0.038(2) 0.0037(19) -0.0077(18) 0.008(2)
C112 0.0295(18) 0.053(2) 0.037(2) -0.0033(17) -0.0116(16) 0.0055(17)
C113 0.0275(17) 0.051(2) 0.038(2) -0.0108(17) -0.0125(15) 0.0086(16)
C114 0.037(2) 0.053(2) 0.041(2) -0.0097(18) -0.0099(17) 0.0033(18)
C115 0.039(2) 0.051(2) 0.040(2) -0.0040(18) -0.0081(17) 0.0035(18)
C116 0.053(2) 0.066(3) 0.040(2) -0.016(2) -0.0124(19) 0.010(2)
C117 0.041(2) 0.057(3) 0.059(3) 0.004(2) -0.017(2) -0.0028(19)
C118 0.035(2) 0.057(3) 0.052(2) 0.006(2) -0.0079(19) 0.0104(19)
C119 0.0236(17) 0.047(2) 0.041(2) 0.0002(16) -0.0088(15) 0.0049(15)
C120 0.0206(16) 0.043(2) 0.047(2) -0.0024(16) -0.0079(15) 0.0030(15)
C121 0.036(2) 0.048(2) 0.043(2) -0.0050(17) -0.0053(17) -0.0016(17)
C122 0.037(2) 0.047(2) 0.041(2) 0.0028(17) -0.0052(17) -0.0014(17)
C123 0.044(2) 0.062(3) 0.041(2) -0.0056(19) -0.0106(18) 0.008(2)
C124 0.038(2) 0.046(2) 0.060(3) 0.0080(19) -0.0145(19) -0.0073(18)
Cu1 0.0258(2) 0.0345(2) 0.0250(2) -0.00651(16) 0.00009(16) -0.00053(17)
Cu2 0.0304(2) 0.0415(3) 0.0287(2) -0.01248(18) -0.00048(17) 0.00170(18)
Cu3 0.0244(2) 0.0337(2) 0.0241(2) -0.00393(16) -0.00173(16) -0.00045(17)
Cu4 0.0267(2) 0.0366(2) 0.0261(2) -0.00576(17) -0.00222(16) -0.00074(17)
Cu5 0.0258(2) 0.0359(2) 0.0260(2) -0.00561(17) -0.00309(16) -0.00068(17)
Cu6 0.0255(2) 0.0364(2) 0.0264(2) -0.00555(17) -0.00251(16) -0.00130(17)
Cu7 0.0283(2) 0.0446(3) 0.0297(2) -0.01354(18) -0.00077(17) -0.00060(18)
Cu8 0.0255(2) 0.0411(3) 0.0286(2) -0.00966(18) 0.00055(17) 0.00026(18)
N1 0.0291(15) 0.0394(17) 0.0286(15) -0.0049(12) -0.0004(12) 0.0017(13)
N2 0.0271(14) 0.0326(16) 0.0286(14) -0.0058(12) 0.0015(12) 0.0009(12)
N3 0.0435(18) 0.0411(18) 0.0304(15) -0.0070(13) -0.0037(14) -0.0032(14)
N4 0.0427(18) 0.0416(18) 0.0304(16) -0.0037(13) 0.0048(14) 0.0061(14)
N5 0.0264(14) 0.0361(16) 0.0292(15) -0.0016(12) -0.0038(12) -0.0001(12)
N6 0.0280(14) 0.0271(15) 0.0292(14) -0.0011(11) -0.0040(12) 0.0013(11)
N7 0.0337(16) 0.0334(16) 0.0313(15) -0.0046(12) -0.0027(13) -0.0019(13)
N8 0.0335(16) 0.0392(17) 0.0299(15) -0.0032(12) -0.0035(13) 0.0020(13)
N9 0.0307(15) 0.0376(17) 0.0284(15) 0.0000(12) -0.0043(12) 0.0009(12)
N10 0.0316(15) 0.0294(15) 0.0308(15) -0.0009(12) -0.0051(12) -0.0016(12)
N11 0.0300(15) 0.0285(15) 0.0291(14) -0.0017(11) -0.0039(12) 0.0007(12)
N12 0.0275(15) 0.0371(17) 0.0379(16) -0.0041(13) -0.0048(13) -0.0024(12)
N13 0.0301(15) 0.0415(18) 0.0318(15) -0.0054(13) -0.0001(13) 0.0004(13)
N14 0.0390(17) 0.0384(17) 0.0299(15) -0.0056(12) -0.0027(13) -0.0024(13)
N15 0.0340(16) 0.0348(17) 0.0304(15) -0.0041(12) -0.0010(13) 0.0019(13)
N16 0.0289(15) 0.0446(18) 0.0367(16) -0.0061(13) -0.0025(13) 0.0014(13)
N17 0.071(3) 0.043(2) 0.057(2) -0.0031(17) -0.004(2) -0.0045(18)
N18 0.088(3) 0.065(3) 0.080(3) -0.002(2) 0.005(3) 0.004(2)
N19 0.064(2) 0.054(2) 0.059(2) -0.0147(18) -0.0270(19) 0.0008(19)
N20 0.053(2) 0.054(2) 0.062(2) -0.0107(18) -0.0254(18) 0.0008(17)
O1 0.0273(12) 0.0391(14) 0.0319(12) -0.0084(10) -0.0038(10) -0.0026(10)
O2 0.0246(11) 0.0335(13) 0.0261(11) -0.0059(9) -0.0016(9) -0.0002(9)
O3 0.0249(12) 0.0540(16) 0.0267(12) -0.0083(11) -0.0052(10) -0.0019(11)
O4 0.0238(11) 0.0382(13) 0.0270(11) -0.0042(10) -0.0058(9) 0.0013(10)
O5 0.0237(11) 0.0409(14) 0.0238(11) -0.0023(9) -0.0068(9) -0.0008(10)
O6 0.0272(12) 0.0674(18) 0.0333(13) -0.0151(12) -0.0031(10) -0.0105(12)
O7 0.0246(11) 0.0366(13) 0.0269(11) -0.0062(9) -0.0029(9) 0.0006(10)
O8 0.0294(12) 0.0469(15) 0.0361(13) -0.0131(11) -0.0044(10) -0.0038(11)
O9 0.0454(15) 0.0405(15) 0.0539(16) -0.0115(12) 0.0127(13) -0.0019(12)
O10 0.0679(18) 0.0346(15) 0.0385(14) -0.0082(11) -0.0123(13) -0.0092(13)
O11 0.0436(15) 0.0536(18) 0.0559(17) -0.0001(14) -0.0138(13) -0.0046(13)
O12 0.257(6) 0.082(3) 0.085(3) 0.003(2) -0.101(3) -0.054(3)
O13 0.0650(18) 0.0409(16) 0.0415(15) -0.0096(12) -0.0042(13) -0.0066(13)
O14 0.0514(17) 0.0557(19) 0.069(2) -0.0143(15) 0.0113(15) 0.0018(14)
O15 0.061(2) 0.069(2) 0.077(2) -0.0030(17) -0.0251(17) -0.0120(17)
O16 0.160(4) 0.105(3) 0.072(2) -0.034(2) -0.031(3) -0.010(3)
O17 0.0373(17) 0.137(3) 0.0517(18) 0.0172(19) -0.0016(14) -0.0046(18)
O18 0.0427(16) 0.104(3) 0.0392(15) -0.0077(15) -0.0157(13) 0.0078(16)
O19 0.0450(16) 0.064(2) 0.085(2) -0.0332(17) -0.0171(15) 0.0152(15)
O20 0.0363(15) 0.079(2) 0.074(2) -0.0310(16) -0.0105(14) -0.0031(14)
O21 0.0468(17) 0.124(3) 0.0387(16) -0.0117(17) -0.0121(14) 0.0157(18)
O22 0.0517(19) 0.106(3) 0.063(2) 0.0305(18) -0.0015(16) -0.0114(18)
O23 0.0307(14) 0.0680(19) 0.0603(18) -0.0189(14) -0.0022(13) -0.0088(13)
O24 0.0412(16) 0.062(2) 0.103(2) -0.0338(18) 0.0068(16) 0.0034(15)
O25 0.227(6) 0.067(3) 0.105(3) 0.006(2) -0.080(3) -0.025(3)
O26 0.124(3) 0.084(3) 0.084(2) -0.023(2) -0.025(2) 0.038(2)
O27 0.108(3) 0.065(2) 0.066(2) -0.0110(17) -0.014(2) -0.0083(19)
O28 0.080(2) 0.094(3) 0.088(2) -0.010(2) -0.029(2) 0.007(2)
O29 0.0540(19) 0.093(3) 0.066(2) 0.0123(18) -0.0086(16) 0.0053(17)
O30 0.077(2) 0.095(3) 0.079(2) -0.016(2) -0.0041(19) -0.008(2)
O31 0.100(3) 0.095(3) 0.088(3) 0.026(2) 0.033(2) 0.026(2)
O32 0.078(2) 0.073(2) 0.118(3) 0.006(2) -0.044(2) -0.0138(19)
O33 0.129(4) 0.164(5) 0.166(5) -0.052(4) -0.021(4) 0.009(4)
O34 0.190(5) 0.127(4) 0.109(3) -0.045(3) -0.033(3) 0.030(4)
O35 0.163(5) 0.136(4) 0.126(4) 0.016(3) -0.034(3) 0.016(4)
O36 0.064(5) 0.068(8) 0.096(9) 0.013(5) 0.009(6) 0.000(5)
O37 0.130(4) 0.118(4) 0.107(3) 0.002(3) -0.025(3) -0.014(3)
O38 0.115(3) 0.089(3) 0.157(4) 0.007(3) -0.015(3) 0.009(3)
O39 0.081(3) 0.085(3) 0.277(6) 0.074(3) -0.101(3) -0.031(2)
O40 0.120(4) 0.085(3) 0.141(4) 0.004(3) -0.006(3) -0.012(3)
O41 0.123(3) 0.088(3) 0.101(3) 0.008(2) -0.020(3) -0.009(2)
O42 0.111(7) 0.175(9) 0.145(8) -0.061(7) -0.074(6) 0.099(7)
O43 0.108(6) 0.106(6) 0.137(7) -0.066(5) -0.071(5) 0.054(5)
O44 0.062(4) 0.045(4) 0.164(7) -0.013(4) 0.019(5) -0.035(3)
O45 0.091(4) 0.197(7) 0.103(4) -0.088(5) -0.037(3) 0.034(4)
O46 0.211(6) 0.114(4) 0.138(4) -0.014(3) -0.022(4) 0.023(4)
O47 0.060(2) 0.098(3) 0.110(3) 0.001(2) 0.004(2) -0.010(2)
O48 0.24(3) 0.16(2) 0.073(11) -0.016(9) -0.012(12) -0.073(19)
O49 0.056(5) 0.057(6) 0.084(7) -0.010(4) -0.027(5) 0.003(4)
O50 0.34(3) 0.074(9) 0.111(11) 0.033(8) -0.120(15) -0.082(14)
O51 0.25(4) 0.097(16) 0.132(17) -0.036(12) 0.04(2) -0.07(2)
O52 0.25(3) 0.126(11) 0.116(19) -0.040(15) -0.011(18) -0.023(13)

loop_
_atom_type_symbol
_atom_type_description
_atom_type_scat_dispersion_real
_atom_type_scat_dispersion_imag
_atom_type_scat_source
C C 0.0033 0.0016 'International Tables Vol C Tables 4.2.6.8 and 6.1.1.4'
H H 0.0000 0.0000 'International Tables Vol C Tables 4.2.6.8 and 6.1.1.4'
N N 0.0061 0.0033 'International Tables Vol C Tables 4.2.6.8 and 6.1.1.4'
O O 0.0106 0.0060 'International Tables Vol C Tables 4.2.6.8 and 6.1.1.4'
Cu Cu 0.3201 1.2651 'International Tables Vol C Tables 4.2.6.8 and 6.1.1.4'

loop_
_geom_angle_atom_site_label_1
_geom_angle_atom_site_label_2
_geom_angle_atom_site_label_3
_geom_angle
_geom_angle_site_symmetry_1
_geom_angle_site_symmetry_3
_geom_angle_publ_flag
N1 C1 C2 122.8(3) . . ?
N1 C1 H1 118.6 . . ?
C2 C1 H1 118.6 . . ?
C3 C2 C1 119.4(4) . . ?
C3 C2 H2 120.3 . . ?
C1 C2 H2 120.3 . . ?
C2 C3 C4 119.2(3) . . ?
C2 C3 H3 120.4 . . ?
C4 C3 H3 120.4 . . ?
C3 C4 C11 118.2(3) . . ?
C3 C4 C5 124.2(3) . . ?
C11 C4 C5 117.6(3) . . ?
C6 C5 C4 121.7(3) . . ?
C6 C5 H5 119.2 . . ?
C4 C5 H5 119.2 . . ?
C5 C6 C7 121.8(3) . . ?
C5 C6 H6 119.1 . . ?
C7 C6 H6 119.1 . . ?
C8 C7 C12 117.6(3) . . ?
C8 C7 C6 124.9(3) . . ?
C12 C7 C6 117.5(3) . . ?
C9 C8 C7 119.0(3) . . ?
C9 C8 H8 120.5 . . ?
C7 C8 H8 120.5 . . ?
C8 C9 C10 120.2(3) . . ?
C8 C9 H9 119.9 . . ?
C10 C9 H9 119.9 . . ?
N2 C10 C9 122.5(3) . . ?
N2 C10 H10 118.8 . . ?
C9 C10 H10 118.8 . . ?
N1 C11 C4 122.4(3) . . ?
N1 C11 C12 117.0(3) . . ?
C4 C11 C12 120.7(3) . . ?
N2 C12 C7 123.1(3) . . ?
N2 C12 C11 116.2(3) . . ?
C7 C12 C11 120.7(3) . . ?
N3 C13 C14 121.4(4) . . ?
N3 C13 H13 119.3 . . ?
C14 C13 H13 119.3 . . ?
C15 C14 C13 119.9(5) . . ?
C15 C14 H14 120.0 . . ?
C13 C14 H14 120.0 . . ?
C14 C15 C16 119.9(4) . . ?
C14 C15 H15 120.1 . . ?
C16 C15 H15 120.1 . . ?
C15 C16 C23 116.7(4) . . ?
C15 C16 C17 124.8(4) . . ?
C23 C16 C17 118.5(5) . . ?
C18 C17 C16 121.7(4) . . ?
C18 C17 H17 119.2 . . ?
C16 C17 H17 119.2 . . ?
C17 C18 C19 121.2(4) . . ?
C17 C18 H18 119.4 . . ?
C19 C18 H18 119.4 . . ?
C24 C19 C20 116.3(4) . . ?
C24 C19 C18 118.9(5) . . ?
C20 C19 C18 124.8(4) . . ?
C21 C20 C19 119.8(4) . . ?
C21 C20 H20 120.1 . . ?
C19 C20 H20 120.1 . . ?
C20 C21 C22 120.1(5) . . ?
C20 C21 H21 120.0 . . ?
C22 C21 H21 120.0 . . ?
N4 C22 C21 122.4(4) . . ?
N4 C22 H22 118.8 . . ?
C21 C22 H22 118.8 . . ?
N3 C23 C16 123.5(4) . . ?
N3 C23 C24 116.9(3) . . ?
C16 C23 C24 119.6(4) . . ?
N4 C24 C19 123.2(4) . . ?
N4 C24 C23 116.7(3) . . ?
C19 C24 C23 120.1(4) . . ?
N5 C25 C26 122.0(3) . . ?
N5 C25 H25 119.0 . . ?
C26 C25 H25 119.0 . . ?
C27 C26 C25 119.7(4) . . ?
C27 C26 H26 120.1 . . ?
C25 C26 H26 120.1 . . ?
C26 C27 C28 120.2(3) . . ?
C26 C27 H27 119.9 . . ?
C28 C27 H27 119.9 . . ?
C27 C28 C35 116.3(3) . . ?
C27 C28 C29 125.2(3) . . ?
C35 C28 C29 118.5(3) . . ?
C30 C29 C28 121.6(3) . . ?
C30 C29 H29 119.2 . . ?
C28 C29 H29 119.2 . . ?
C29 C30 C31 121.4(3) . . ?
C29 C30 H30 119.3 . . ?
C31 C30 H30 119.3 . . ?
C36 C31 C32 117.0(3) . . ?
C36 C31 C30 118.3(3) . . ?
C32 C31 C30 124.7(3) . . ?
C33 C32 C31 119.5(3) . . ?
C33 C32 H32 120.3 . . ?
C31 C32 H32 120.3 . . ?
C32 C33 C34 120.2(3) . . ?
C32 C33 H33 119.9 . . ?
C34 C33 H33 119.9 . . ?
N6 C34 C33 122.6(3) . . ?
N6 C34 H34 118.7 . . ?
C33 C34 H34 118.7 . . ?
N5 C35 C28 123.9(3) . . ?
N5 C35 C36 116.4(3) . . ?
C28 C35 C36 119.7(3) . . ?
N6 C36 C31 123.0(3) . . ?
N6 C36 C35 116.6(3) . . ?
C31 C36 C35 120.4(3) . . ?
N7 C37 C38 122.3(4) . . ?
N7 C37 H37 118.9 . . ?
C38 C37 H37 118.9 . . ?
C39 C38 C37 119.8(4) . . ?
C39 C38 H38 120.1 . . ?
C37 C38 H38 120.1 . . ?
C38 C39 C40 119.8(4) . . ?
C38 C39 H39 120.1 . . ?
C40 C39 H39 120.1 . . ?
C47 C40 C39 117.1(3) . . ?
C47 C40 C41 118.4(4) . . ?
C39 C40 C41 124.5(4) . . ?
C42 C41 C40 121.1(4) . . ?
C42 C41 H41 119.4 . . ?
C40 C41 H41 119.4 . . ?
C41 C42 C43 121.3(4) . . ?
C41 C42 H42 119.4 . . ?
C43 C42 H42 119.4 . . ?
C48 C43 C44 116.8(4) . . ?
C48 C43 C42 119.0(4) . . ?
C44 C43 C42 124.2(4) . . ?
C45 C44 C43 119.6(4) . . ?
C45 C44 H44 120.2 . . ?
C43 C44 H44 120.2 . . ?
C44 C45 C46 119.6(4) . . ?
C44 C45 H45 120.2 . . ?
C46 C45 H45 120.2 . . ?
N8 C46 C45 122.7(4) . . ?
N8 C46 H46 118.7 . . ?
C45 C46 H46 118.7 . . ?
N7 C47 C40 122.6(3) . . ?
N7 C47 C48 117.1(3) . . ?
C40 C47 C48 120.3(3) . . ?
N8 C48 C43 124.0(3) . . ?
N8 C48 C47 116.2(3) . . ?
C43 C48 C47 119.8(3) . . ?
N9 C49 C50 122.7(3) . . ?
N9 C49 H49 118.6 . . ?
C50 C49 H49 118.6 . . ?
C51 C50 C49 119.4(4) . . ?
C51 C50 H50 120.3 . . ?
C49 C50 H50 120.3 . . ?
C50 C51 C52 119.6(3) . . ?
C50 C51 H51 120.2 . . ?
C52 C51 H51 120.2 . . ?
C51 C52 C59 117.2(3) . . ?
C51 C52 C53 124.4(3) . . ?
C59 C52 C53 118.4(4) . . ?
C54 C53 C52 121.9(4) . . ?
C54 C53 H53 119.1 . . ?
C52 C53 H53 119.1 . . ?
C53 C54 C55 120.9(4) . . ?
C53 C54 H54 119.5 . . ?
C55 C54 H54 119.5 . . ?
C56 C55 C60 116.9(3) . . ?
C56 C55 C54 124.7(3) . . ?
C60 C55 C54 118.4(4) . . ?
C57 C56 C55 119.5(3) . . ?
C57 C56 H56 120.3 . . ?
C55 C56 H56 120.3 . . ?
C56 C57 C58 120.1(4) . . ?
C56 C57 H57 119.9 . . ?
C58 C57 H57 119.9 . . ?
N10 C58 C57 122.3(3) . . ?
N10 C58 H58 118.8 . . ?
C57 C58 H58 118.8 . . ?
N9 C59 C52 123.6(3) . . ?
N9 C59 C60 116.6(3) . . ?
C52 C59 C60 119.8(3) . . ?
N10 C60 C55 123.1(3) . . ?
N10 C60 C59 116.3(3) . . ?
C55 C60 C59 120.6(3) . . ?
N11 C61 C62 121.6(3) . . ?
N11 C61 H61 119.2 . . ?
C62 C61 H61 119.2 . . ?
C63 C62 C61 120.4(4) . . ?
C63 C62 H62 119.8 . . ?
C61 C62 H62 119.8 . . ?
C62 C63 C64 119.7(3) . . ?
C62 C63 H63 120.1 . . ?
C64 C63 H63 120.1 . . ?
C63 C64 C71 116.5(3) . . ?
C63 C64 C65 124.3(3) . . ?
C71 C64 C65 119.2(4) . . ?
C66 C65 C64 121.1(4) . . ?
C66 C65 H65 119.4 . . ?
C64 C65 H65 119.4 . . ?
C65 C66 C67 121.4(4) . . ?
C65 C66 H66 119.3 . . ?
C67 C66 H66 119.3 . . ?
C72 C67 C68 116.7(3) . . ?
C72 C67 C66 118.5(4) . . ?
C68 C67 C66 124.8(4) . . ?
C69 C68 C67 119.9(4) . . ?
C69 C68 H68 120.1 . . ?
C67 C68 H68 120.1 . . ?
C68 C69 C70 119.5(4) . . ?
C68 C69 H69 120.2 . . ?
C70 C69 H69 120.2 . . ?
N12 C70 C69 122.8(4) . . ?
N12 C70 H70 118.6 . . ?
C69 C70 H70 118.6 . . ?
N11 C71 C64 123.9(3) . . ?
N11 C71 C72 116.2(3) . . ?
C64 C71 C72 120.0(3) . . ?
N12 C72 C67 123.7(3) . . ?
N12 C72 C71 116.4(3) . . ?
C67 C72 C71 119.8(3) . . ?
N13 C73 C74 123.7(4) . . ?
N13 C73 H73 118.1 . . ?
C74 C73 H73 118.1 . . ?
C75 C74 C73 117.9(4) . . ?
C75 C74 H74 121.0 . . ?
C73 C74 H74 121.0 . . ?
C74 C75 C76 120.7(4) . . ?
C74 C75 H75 119.6 . . ?
C76 C75 H75 119.6 . . ?
C75 C76 C83 116.7(3) . . ?
C75 C76 C77 125.1(4) . . ?
C83 C76 C77 118.3(4) . . ?
C78 C77 C76 122.0(4) . . ?
C78 C77 H77 119.0 . . ?
C76 C77 H77 119.0 . . ?
C77 C78 C79 121.3(4) . . ?
C77 C78 H78 119.3 . . ?
C79 C78 H78 119.3 . . ?
C80 C79 C84 116.8(4) . . ?
C80 C79 C78 125.3(4) . . ?
C84 C79 C78 117.9(4) . . ?
C81 C80 C79 119.8(4) . . ?
C81 C80 H80 120.1 . . ?
C79 C80 H80 120.1 . . ?
C80 C81 C82 119.9(4) . . ?
C80 C81 H81 120.0 . . ?
C82 C81 H81 120.0 . . ?
N14 C82 C81 122.1(4) . . ?
N14 C82 H82 118.9 . . ?
C81 C82 H82 118.9 . . ?
N13 C83 C76 123.2(4) . . ?
N13 C83 C84 116.7(3) . . ?
C76 C83 C84 120.1(3) . . ?
N14 C84 C79 122.9(4) . . ?
N14 C84 C83 116.8(3) . . ?
C79 C84 C83 120.4(3) . . ?
N15 C85 C86 122.3(4) . . ?
N15 C85 H85 118.8 . . ?
C86 C85 H85 118.8 . . ?
C87 C86 C85 120.1(4) . . ?
C87 C86 H86 119.9 . . ?
C85 C86 H86 119.9 . . ?
C86 C87 C88 119.5(4) . . ?
C86 C87 H87 120.3 . . ?
C88 C87 H87 120.3 . . ?
C95 C88 C87 116.9(4) . . ?
C95 C88 C89 118.3(4) . . ?
C87 C88 C89 124.7(4) . . ?
C90 C89 C88 121.8(4) . . ?
C90 C89 H89 119.1 . . ?
C88 C89 H89 119.1 . . ?
C89 C90 C91 121.2(4) . . ?
C89 C90 H90 119.4 . . ?
C91 C90 H90 119.4 . . ?
C92 C91 C96 116.2(4) . . ?
C92 C91 C90 125.1(4) . . ?
C96 C91 C90 118.6(4) . . ?
C93 C92 C91 120.3(4) . . ?
C93 C92 H92 119.8 . . ?
C91 C92 H92 119.8 . . ?
C92 C93 C94 119.1(4) . . ?
C92 C93 H93 120.4 . . ?
C94 C93 H93 120.4 . . ?
N16 C94 C93 122.8(4) . . ?
N16 C94 H94 118.6 . . ?
C93 C94 H94 118.6 . . ?
N15 C95 C88 123.5(3) . . ?
N15 C95 C96 116.6(3) . . ?
C88 C95 C96 119.9(3) . . ?
N16 C96 C91 123.4(4) . . ?
N16 C96 C95 116.5(3) . . ?
C91 C96 C95 120.1(3) . . ?
O9 C97 O10 125.7(3) . . ?
O9 C97 C98 118.6(3) . . ?
O10 C97 C98 115.6(3) . . ?
C103 C98 C99 117.6(3) . . ?
C103 C98 C97 119.4(3) . . ?
C99 C98 C97 123.0(3) . . ?
C98 C99 C101 118.2(4) . . ?
C98 C99 C100 123.4(3) . . ?
C101 C99 C100 118.0(4) . . ?
O12 C100 O11 125.0(4) . . ?
O12 C100 C99 117.8(4) . . ?
O11 C100 C99 117.1(3) . . ?
C102 C101 C99 119.7(4) . . ?
C102 C101 H101 120.1 . . ?
C99 C101 H101 120.1 . . ?
N17 C102 C101 122.9(4) . . ?
N17 C102 H102 118.6 . . ?
C101 C102 H102 118.6 . . ?
N17 C103 C98 124.7(4) . . ?
N17 C103 H103 117.7 . . ?
C98 C103 H103 117.7 . . ?
O13 C104 O14 124.6(4) . . ?
O13 C104 C105 116.8(3) . . ?
O14 C104 C105 118.5(3) . . ?
C106 C105 C110 117.7(4) . . ?
C106 C105 C104 123.6(4) . . ?
C110 C105 C104 118.7(4) . . ?
C105 C106 C108 117.6(4) . . ?
C105 C106 C107 123.5(4) . . ?
C108 C106 C107 118.8(4) . . ?
O15 C107 O16 125.6(5) . . ?
O15 C107 C106 116.6(4) . . ?
O16 C107 C106 117.7(5) . . ?
C109 C108 C106 122.5(5) . . ?
C109 C108 H108 118.8 . . ?
C106 C108 H108 118.8 . . ?
C108 C109 N18 120.6(4) . . ?
C108 C109 H109 119.7 . . ?
N18 C109 H109 119.7 . . ?
N18 C110 C105 123.5(4) . . ?
N18 C110 H110 118.2 . . ?
C105 C110 H110 118.2 . . ?
O18 C111 O17 126.4(4) . . ?
O18 C111 C112 116.6(3) . . ?
O17 C111 C112 117.0(4) . . ?
C117 C112 C113 117.2(3) . . ?
C117 C112 C111 120.1(4) . . ?
C113 C112 C111 122.5(3) . . ?
C115 C113 C112 118.2(3) . . ?
C115 C113 C114 119.6(3) . . ?
C112 C113 C114 122.0(3) . . ?
O19 C114 O20 126.6(4) . . ?
O19 C114 C113 116.3(3) . . ?
O20 C114 C113 117.1(3) . . ?
C116 C115 C113 119.3(4) . . ?
C116 C115 H115 120.4 . . ?
C113 C115 H115 120.4 . . ?
N19 C116 C115 123.7(4) . . ?
N19 C116 H116 118.1 . . ?
C115 C116 H116 118.1 . . ?
N19 C117 C112 125.3(4) . . ?
N19 C117 H117 117.3 . . ?
C112 C117 H117 117.3 . . ?
O21 C118 O22 126.8(4) . . ?
O21 C118 C119 116.4(3) . . ?
O22 C118 C119 116.7(4) . . ?
C124 C119 C120 117.7(3) . . ?
C124 C119 C118 118.7(3) . . ?
C120 C119 C118 123.3(3) . . ?
C122 C120 C119 117.8(3) . . ?
C122 C120 C121 119.4(3) . . ?
C119 C120 C121 122.6(3) . . ?
O24 C121 O23 126.8(4) . . ?
O24 C121 C120 116.5(3) . . ?
O23 C121 C120 116.6(3) . . ?
C123 C122 C120 120.5(4) . . ?
C123 C122 H122 119.8 . . ?
C120 C122 H122 119.8 . . ?
N20 C123 C122 122.5(4) . . ?
N20 C123 H123 118.7 . . ?
C122 C123 H123 118.7 . . ?
N20 C124 C119 124.7(4) . . ?
N20 C124 H124 117.7 . . ?
C119 C124 H124 117.7 . . ?
O1 Cu1 O2 80.45(9) . . ?
O1 Cu1 N1 95.61(10) . . ?
O2 Cu1 N1 157.57(10) . . ?
O1 Cu1 N2 170.65(10) . . ?
O2 Cu1 N2 98.69(10) . . ?
N1 Cu1 N2 81.62(11) . . ?
O1 Cu1 O10 95.71(9) . . ?
O2 Cu1 O10 105.70(9) . . ?
N1 Cu1 O10 96.64(10) . . ?
N2 Cu1 O10 93.49(10) . . ?
O1 Cu1 Cu2 42.20(6) . . ?
O2 Cu1 Cu2 43.64(6) . . ?
N1 Cu1 Cu2 137.74(8) . . ?
N2 Cu1 Cu2 140.27(7) . . ?
O10 Cu1 Cu2 87.64(6) . . ?
O1 Cu2 O2 80.36(9) . . ?
O1 Cu2 N3 99.07(11) . . ?
O2 Cu2 N3 173.30(11) . . ?
O1 Cu2 N4 176.75(11) . . ?
O2 Cu2 N4 98.77(11) . . ?
N3 Cu2 N4 82.16(12) . . ?
O1 Cu2 Cu1 42.18(6) . . ?
O2 Cu2 Cu1 43.56(6) . . ?
N3 Cu2 Cu1 138.33(9) . . ?
N4 Cu2 Cu1 135.67(9) . . ?
O3 Cu3 O4 79.89(9) . . ?
O3 Cu3 N6 178.08(10) . . ?
O4 Cu3 N6 98.96(10) . . ?
O3 Cu3 N5 99.43(10) . . ?
O4 Cu3 N5 157.03(10) . . ?
N6 Cu3 N5 81.02(11) . . ?
O3 Cu3 O2 91.06(9) . . ?
O4 Cu3 O2 103.19(8) . . ?
N6 Cu3 O2 90.69(9) . . ?
N5 Cu3 O2 99.78(9) . . ?
O3 Cu3 Cu4 39.67(6) . . ?
O4 Cu3 Cu4 40.42(6) . . ?
N6 Cu3 Cu4 139.29(8) . . ?
N5 Cu3 Cu4 136.35(8) . . ?
O2 Cu3 Cu4 96.13(5) . . ?
O3 Cu4 O4 80.23(9) . . ?
O3 Cu4 N7 97.16(10) . . ?
O4 Cu4 N7 177.03(10) . . ?
O3 Cu4 N8 157.79(11) . . ?
O4 Cu4 N8 99.92(10) . . ?
N7 Cu4 N8 81.95(11) . . ?
O3 Cu4 O5 107.91(9) . . ?
O4 Cu4 O5 86.44(8) . . ?
N7 Cu4 O5 95.76(9) . . ?
N8 Cu4 O5 94.24(10) . . ?
O3 Cu4 Cu3 39.48(6) . . ?
O4 Cu4 Cu3 40.95(6) . . ?
N7 Cu4 Cu3 136.32(8) . . ?
N8 Cu4 Cu3 134.72(8) . . ?
O5 Cu4 Cu3 102.43(5) . . ?
O6 Cu5 O5 80.06(9) . . ?
O6 Cu5 N10 98.52(10) . . ?
O5 Cu5 N10 178.53(10) . . ?
O6 Cu5 N9 160.45(11) . . ?
O5 Cu5 N9 99.59(10) . . ?
N10 Cu5 N9 81.88(11) . . ?
O6 Cu5 O4 105.00(10) . . ?
O5 Cu5 O4 86.48(8) . . ?
N10 Cu5 O4 93.53(9) . . ?
N9 Cu5 O4 94.46(9) . . ?
O6 Cu5 Cu6 39.11(7) . . ?
O5 Cu5 Cu6 41.18(6) . . ?
N10 Cu5 Cu6 137.44(8) . . ?
N9 Cu5 Cu6 135.60(8) . . ?
O4 Cu5 Cu6 100.86(5) . . ?
O6 Cu6 O5 79.37(9) . . ?
O6 Cu6 N11 173.94(11) . . ?
O5 Cu6 N11 97.89(10) . . ?
O6 Cu6 N12 99.18(11) . . ?
O5 Cu6 N12 156.20(10) . . ?
N11 Cu6 N12 81.12(11) . . ?
O6 Cu6 O7 90.97(10) . . ?
O5 Cu6 O7 103.34(8) . . ?
N11 Cu6 O7 94.94(9) . . ?
N12 Cu6 O7 100.43(9) . . ?
O6 Cu6 Cu5 39.18(7) . . ?
O5 Cu6 Cu5 40.41(6) . . ?
N11 Cu6 Cu5 138.30(8) . . ?
N12 Cu6 Cu5 135.52(8) . . ?
O7 Cu6 Cu5 95.94(5) . . ?
O8 Cu7 O7 81.76(9) . . ?
O8 Cu7 N13 179.41(11) . . ?
O7 Cu7 N13 98.72(10) . . ?
O8 Cu7 N14 97.24(11) . . ?
O7 Cu7 N14 171.32(11) . . ?
N13 Cu7 N14 82.34(12) . . ?
O8 Cu7 Cu8 42.58(7) . . ?
O7 Cu7 Cu8 43.98(6) . . ?
N13 Cu7 Cu8 137.70(8) . . ?
N14 Cu7 Cu8 137.88(8) . . ?
O8 Cu8 O7 80.93(9) . . ?
O8 Cu8 N16 93.85(11) . . ?
O7 Cu8 N16 158.87(11) . . ?
O8 Cu8 N15 167.79(11) . . ?
O7 Cu8 N15 98.27(10) . . ?
N16 Cu8 N15 82.53(11) . . ?
O8 Cu8 O13 96.96(10) . . ?
O7 Cu8 O13 103.73(10) . . ?
N16 Cu8 O13 97.21(11) . . ?
N15 Cu8 O13 95.07(10) . . ?
O8 Cu8 Cu7 41.90(7) . . ?
O7 Cu8 Cu7 43.75(6) . . ?
N16 Cu8 Cu7 135.68(8) . . ?
N15 Cu8 Cu7 141.01(8) . . ?
O13 Cu8 Cu7 88.17(6) . . ?
C1 N1 C11 118.1(3) . . ?
C1 N1 Cu1 129.0(2) . . ?
C11 N1 Cu1 112.8(2) . . ?
C10 N2 C12 117.5(3) . . ?
C10 N2 Cu1 130.2(2) . . ?
C12 N2 Cu1 112.3(2) . . ?
C13 N3 C23 118.5(3) . . ?
C13 N3 Cu2 129.2(3) . . ?
C23 N3 Cu2 112.0(3) . . ?
C22 N4 C24 118.1(3) . . ?
C22 N4 Cu2 129.9(3) . . ?
C24 N4 Cu2 111.7(3) . . ?
C25 N5 C35 117.8(3) . . ?
C25 N5 Cu3 129.4(2) . . ?
C35 N5 Cu3 112.8(2) . . ?
C34 N6 C36 117.8(3) . . ?
C34 N6 Cu3 128.9(2) . . ?
C36 N6 Cu3 113.2(2) . . ?
C37 N7 C47 118.4(3) . . ?
C37 N7 Cu4 129.3(2) . . ?
C47 N7 Cu4 112.3(2) . . ?
C46 N8 C48 117.4(3) . . ?
C46 N8 Cu4 130.2(2) . . ?
C48 N8 Cu4 112.3(2) . . ?
C49 N9 C59 117.4(3) . . ?
C49 N9 Cu5 130.5(2) . . ?
C59 N9 Cu5 112.2(2) . . ?
C58 N10 C60 118.0(3) . . ?
C58 N10 Cu5 129.0(2) . . ?
C60 N10 Cu5 113.0(2) . . ?
C61 N11 C71 117.8(3) . . ?
C61 N11 Cu6 128.6(2) . . ?
C71 N11 Cu6 113.6(2) . . ?
C70 N12 C72 117.4(3) . . ?
C70 N12 Cu6 130.0(2) . . ?
C72 N12 Cu6 112.4(2) . . ?
C73 N13 C83 117.8(3) . . ?
C73 N13 Cu7 129.9(2) . . ?
C83 N13 Cu7 112.2(2) . . ?
C82 N14 C84 118.5(3) . . ?
C82 N14 Cu7 129.8(3) . . ?
C84 N14 Cu7 111.7(2) . . ?
C85 N15 C95 117.7(3) . . ?
C85 N15 Cu8 130.7(2) . . ?
C95 N15 Cu8 111.6(2) . . ?
C94 N16 C96 118.1(3) . . ?
C94 N16 Cu8 129.2(3) . . ?
C96 N16 Cu8 112.7(2) . . ?
C102 N17 C103 116.9(4) . . ?
C109 N18 C110 118.1(4) . . ?
C116 N19 C117 116.3(4) . . ?
C124 N20 C123 116.7(3) . . ?
Cu1 O1 Cu2 95.62(10) . . ?
Cu1 O1 H1C 110.6 . . ?
Cu2 O1 H1C 108.3 . . ?
Cu1 O2 Cu2 92.80(9) . . ?
Cu1 O2 Cu3 105.61(9) . . ?
Cu2 O2 Cu3 99.59(9) . . ?
Cu1 O2 H2C 113.7 . . ?
Cu2 O2 H2C 124.3 . . ?
Cu3 O2 H2C 117.0 . . ?
Cu3 O3 Cu4 100.85(10) . . ?
Cu3 O3 H3C 122.4 . . ?
Cu4 O3 H3C 119.7 . . ?
Cu4 O4 Cu3 98.63(9) . . ?
Cu4 O4 Cu5 93.53(8) . . ?
Cu3 O4 Cu5 110.98(9) . . ?
Cu4 O4 H4C 123.0 . . ?
Cu3 O4 H4C 117.7 . . ?
Cu5 O4 H4C 110.3 . . ?
Cu5 O5 Cu6 98.41(9) . . ?
Cu5 O5 Cu4 93.49(8) . . ?
Cu6 O5 Cu4 111.85(10) . . ?
Cu5 O5 H5C 126.3 . . ?
Cu6 O5 H5C 114.7 . . ?
Cu4 O5 H5C 110.0 . . ?
Cu6 O6 Cu5 101.71(11) . . ?
Cu6 O6 H6C 131.7 . . ?
Cu5 O6 H6C 126.5 . . ?
Cu7 O7 Cu8 92.27(9) . . ?
Cu7 O7 Cu6 102.44(9) . . ?
Cu8 O7 Cu6 104.61(9) . . ?
Cu7 O7 H7C 122.6 . . ?
Cu8 O7 H7C 113.7 . . ?
Cu6 O7 H7C 117.3 . . ?
Cu7 O8 Cu8 95.51(10) . . ?
Cu7 O8 H8C 111.7 . . ?
Cu8 O8 H8C 113.0 . . ?
C97 O10 Cu1 115.1(2) . . ?
C104 O13 Cu8 116.3(2) . . ?
H25A O25 H25B 107.7 . . ?
H26A O26 H26B 107.7 . . ?
H27A O27 H27B 107.7 . . ?
H28A O28 H28B 107.7 . . ?
H29A O29 H29B 107.7 . . ?
H30A O30 H30B 107.7 . . ?
H31A O31 H31B 107.7 . . ?
H32A O32 H32B 107.7 . . ?
H33A O33 H33B 107.7 . . ?
H34A O34 H34B 107.7 . . ?
H35A O35 H35B 107.7 . . ?
H37A O37 H37B 107.7 . . ?
H38A O38 H38B 107.7 . . ?
H39A O39 H39B 107.7 . . ?
H40A O40 H40B 107.7 . . ?
H41A O41 H41B 107.7 . . ?
H46A O46 H46B 107.7 . . ?
H47A O47 H47B 107.7 . . ?

loop_
_geom_bond_atom_site_label_1
_geom_bond_atom_site_label_2
_geom_bond_distance
_geom_bond_site_symmetry_2
_geom_bond_publ_flag
C1 N1 1.324(4) . ?
C1 C2 1.393(5) . ?
C1 H1 0.9300 . ?
C2 C3 1.372(5) . ?
C2 H2 0.9300 . ?
C3 C4 1.391(5) . ?
C3 H3 0.9300 . ?
C4 C11 1.397(4) . ?
C4 C5 1.436(5) . ?
C5 C6 1.342(5) . ?
C5 H5 0.9300 . ?
C6 C7 1.436(5) . ?
C6 H6 0.9300 . ?
C7 C8 1.390(5) . ?
C7 C12 1.401(4) . ?
C8 C9 1.366(5) . ?
C8 H8 0.9300 . ?
C9 C10 1.395(5) . ?
C9 H9 0.9300 . ?
C10 N2 1.323(4) . ?
C10 H10 0.9300 . ?
C11 N1 1.361(4) . ?
C11 C12 1.425(5) . ?
C12 N2 1.367(4) . ?
C13 N3 1.318(5) . ?
C13 C14 1.405(5) . ?
C13 H13 0.9300 . ?
C14 C15 1.363(6) . ?
C14 H14 0.9300 . ?
C15 C16 1.388(7) . ?
C15 H15 0.9300 . ?
C16 C23 1.399(5) . ?
C16 C17 1.446(6) . ?
C17 C18 1.325(7) . ?
C17 H17 0.9300 . ?
C18 C19 1.423(6) . ?
C18 H18 0.9300 . ?
C19 C24 1.408(5) . ?
C19 C20 1.423(7) . ?
C20 C21 1.348(7) . ?
C20 H20 0.9300 . ?
C21 C22 1.391(5) . ?
C21 H21 0.9300 . ?
C22 N4 1.334(5) . ?
C22 H22 0.9300 . ?
C23 N3 1.355(4) . ?
C23 C24 1.425(5) . ?
C24 N4 1.352(4) . ?
C25 N5 1.327(4) . ?
C25 C26 1.406(5) . ?
C25 H25 0.9300 . ?
C26 C27 1.363(5) . ?
C26 H26 0.9300 . ?
C27 C28 1.391(5) . ?
C27 H27 0.9300 . ?
C28 C35 1.409(4) . ?
C28 C29 1.426(5) . ?
C29 C30 1.342(6) . ?
C29 H29 0.9300 . ?
C30 C31 1.431(5) . ?
C30 H30 0.9300 . ?
C31 C36 1.405(4) . ?
C31 C32 1.411(5) . ?
C32 C33 1.362(5) . ?
C32 H32 0.9300 . ?
C33 C34 1.386(5) . ?
C33 H33 0.9300 . ?
C34 N6 1.336(4) . ?
C34 H34 0.9300 . ?
C35 N5 1.354(4) . ?
C35 C36 1.424(5) . ?
C36 N6 1.365(4) . ?
C37 N7 1.323(4) . ?
C37 C38 1.392(5) . ?
C37 H37 0.9300 . ?
C38 C39 1.358(5) . ?
C38 H38 0.9300 . ?
C39 C40 1.404(6) . ?
C39 H39 0.9300 . ?
C40 C47 1.398(5) . ?
C40 C41 1.432(5) . ?
C41 C42 1.347(6) . ?
C41 H41 0.9300 . ?
C42 C43 1.423(5) . ?
C42 H42 0.9300 . ?
C43 C48 1.395(5) . ?
C43 C44 1.403(6) . ?
C44 C45 1.370(6) . ?
C44 H44 0.9300 . ?
C45 C46 1.392(5) . ?
C45 H45 0.9300 . ?
C46 N8 1.333(4) . ?
C46 H46 0.9300 . ?
C47 N7 1.362(4) . ?
C47 C48 1.428(5) . ?
C48 N8 1.356(4) . ?
C49 N9 1.332(4) . ?
C49 C50 1.402(5) . ?
C49 H49 0.9300 . ?
C50 C51 1.364(5) . ?
C50 H50 0.9300 . ?
C51 C52 1.399(5) . ?
C51 H51 0.9300 . ?
C52 C59 1.400(4) . ?
C52 C53 1.432(5) . ?
C53 C54 1.349(6) . ?
C53 H53 0.9300 . ?
C54 C55 1.429(5) . ?
C54 H54 0.9300 . ?
C55 C56 1.404(5) . ?
C55 C60 1.404(5) . ?
C56 C57 1.365(5) . ?
C56 H56 0.9300 . ?
C57 C58 1.384(5) . ?
C57 H57 0.9300 . ?
C58 N10 1.334(4) . ?
C58 H58 0.9300 . ?
C59 N9 1.358(4) . ?
C59 C60 1.429(5) . ?
C60 N10 1.358(4) . ?
C61 N11 1.323(4) . ?
C61 C62 1.397(5) . ?
C61 H61 0.9300 . ?
C62 C63 1.362(5) . ?
C62 H62 0.9300 . ?
C63 C64 1.393(5) . ?
C63 H63 0.9300 . ?
C64 C71 1.398(5) . ?
C64 C65 1.422(5) . ?
C65 C66 1.347(6) . ?
C65 H65 0.9300 . ?
C66 C67 1.435(5) . ?
C66 H66 0.9300 . ?
C67 C72 1.401(4) . ?
C67 C68 1.403(5) . ?
C68 C69 1.359(6) . ?
C68 H68 0.9300 . ?
C69 C70 1.396(5) . ?
C69 H69 0.9300 . ?
C70 N12 1.330(4) . ?
C70 H70 0.9300 . ?
C71 N11 1.363(4) . ?
C71 C72 1.435(5) . ?
C72 N12 1.355(4) . ?
C73 N13 1.319(4) . ?
C73 C74 1.399(5) . ?
C73 H73 0.9300 . ?
C74 C75 1.369(6) . ?
C74 H74 0.9300 . ?
C75 C76 1.395(6) . ?
C75 H75 0.9300 . ?
C76 C83 1.406(5) . ?
C76 C77 1.425(5) . ?
C77 C78 1.341(6) . ?
C77 H77 0.9300 . ?
C78 C79 1.438(6) . ?
C78 H78 0.9300 . ?
C79 C80 1.393(6) . ?
C79 C84 1.410(5) . ?
C80 C81 1.360(6) . ?
C80 H80 0.9300 . ?
C81 C82 1.402(5) . ?
C81 H81 0.9300 . ?
C82 N14 1.312(5) . ?
C82 H82 0.9300 . ?
C83 N13 1.354(4) . ?
C83 C84 1.426(5) . ?
C84 N14 1.361(4) . ?
C85 N15 1.333(4) . ?
C85 C86 1.380(5) . ?
C85 H85 0.9300 . ?
C86 C87 1.370(6) . ?
C86 H86 0.9300 . ?
C87 C88 1.400(6) . ?
C87 H87 0.9300 . ?
C88 C95 1.393(5) . ?
C88 C89 1.444(5) . ?
C89 C90 1.342(6) . ?
C89 H89 0.9300 . ?
C90 C91 1.428(6) . ?
C90 H90 0.9300 . ?
C91 C92 1.400(6) . ?
C91 C96 1.405(5) . ?
C92 C93 1.356(6) . ?
C92 H92 0.9300 . ?
C93 C94 1.392(5) . ?
C93 H93 0.9300 . ?
C94 N16 1.320(5) . ?
C94 H94 0.9300 . ?
C95 N15 1.363(4) . ?
C95 C96 1.443(5) . ?
C96 N16 1.345(4) . ?
C97 O9 1.233(4) . ?
C97 O10 1.274(4) . ?
C97 C98 1.507(5) . ?
C98 C103 1.374(5) . ?
C98 C99 1.385(5) . ?
C99 C101 1.404(5) . ?
C99 C100 1.502(6) . ?
C100 O12 1.243(5) . ?
C100 O11 1.246(5) . ?
C101 C102 1.363(6) . ?
C101 H101 0.9300 . ?
C102 N17 1.336(5) . ?
C102 H102 0.9300 . ?
C103 N17 1.347(5) . ?
C103 H103 0.9300 . ?
C104 O13 1.248(4) . ?
C104 O14 1.253(4) . ?
C104 C105 1.502(5) . ?
C105 C106 1.375(5) . ?
C105 C110 1.377(5) . ?
C106 C108 1.405(6) . ?
C106 C107 1.496(6) . ?
C107 O15 1.248(5) . ?
C107 O16 1.249(5) . ?
C108 C109 1.327(7) . ?
C108 H108 0.9300 . ?
C109 N18 1.348(6) . ?
C109 H109 0.9300 . ?
C110 N18 1.362(6) . ?
C110 H110 0.9300 . ?
C111 O18 1.239(4) . ?
C111 O17 1.249(4) . ?
C111 C112 1.510(5) . ?
C112 C117 1.382(5) . ?
C112 C113 1.393(5) . ?
C113 C115 1.390(5) . ?
C113 C114 1.516(5) . ?
C114 O19 1.234(4) . ?
C114 O20 1.252(4) . ?
C115 C116 1.377(5) . ?
C115 H115 0.9300 . ?
C116 N19 1.326(5) . ?
C116 H116 0.9300 . ?
C117 N19 1.335(5) . ?
C117 H117 0.9300 . ?
C118 O21 1.231(5) . ?
C118 O22 1.251(5) . ?
C118 C119 1.504(5) . ?
C119 C124 1.387(5) . ?
C119 C120 1.390(5) . ?
C120 C122 1.382(5) . ?
C120 C121 1.514(5) . ?
C121 O24 1.242(4) . ?
C121 O23 1.253(4) . ?
C122 C123 1.374(5) . ?
C122 H122 0.9300 . ?
C123 N20 1.340(5) . ?
C123 H123 0.9300 . ?
C124 N20 1.336(5) . ?
C124 H124 0.9300 . ?
Cu1 O1 1.925(2) . ?
Cu1 O2 1.968(2) . ?
Cu1 N1 2.014(3) . ?
Cu1 N2 2.035(3) . ?
Cu1 O10 2.286(2) . ?
Cu1 Cu2 2.8529(5) . ?
Cu2 O1 1.925(2) . ?
Cu2 O2 1.971(2) . ?
Cu2 N3 2.005(3) . ?
Cu2 N4 2.019(3) . ?
Cu3 O3 1.927(2) . ?
Cu3 O4 1.973(2) . ?
Cu3 N6 2.014(3) . ?
Cu3 N5 2.044(3) . ?
Cu3 O2 2.312(2) . ?
Cu3 Cu4 2.9761(5) . ?
Cu4 O3 1.934(2) . ?
Cu4 O4 1.952(2) . ?
Cu4 N7 2.008(3) . ?
Cu4 N8 2.028(3) . ?
Cu4 O5 2.341(2) . ?
Cu5 O6 1.921(2) . ?
Cu5 O5 1.951(2) . ?
Cu5 N10 2.003(3) . ?
Cu5 N9 2.025(3) . ?
Cu5 O4 2.339(2) . ?
Cu5 Cu6 2.9777(5) . ?
Cu6 O6 1.918(2) . ?
Cu6 O5 1.982(2) . ?
Cu6 N11 2.009(3) . ?
Cu6 N12 2.049(3) . ?
Cu6 O7 2.287(2) . ?
Cu7 O8 1.906(2) . ?
Cu7 O7 1.966(2) . ?
Cu7 N13 2.007(3) . ?
Cu7 N14 2.015(3) . ?
Cu7 Cu8 2.8408(5) . ?
Cu8 O8 1.931(2) . ?
Cu8 O7 1.974(2) . ?
Cu8 N16 2.006(3) . ?
Cu8 N15 2.016(3) . ?
Cu8 O13 2.234(3) . ?
O1 H1C 0.8500 . ?
O2 H2C 0.8500 . ?
O3 H3C 0.8500 . ?
O4 H4C 0.8499 . ?
O5 H5C 0.8499 . ?
O6 H6C 0.8501 . ?
O7 H7C 0.8501 . ?
O8 H8C 0.8501 . ?
O25 H25A 0.8502 . ?
O25 H25B 0.8500 . ?
O26 H26A 0.8499 . ?
O26 H26B 0.8501 . ?
O27 H27A 0.8500 . ?
O27 H27B 0.8501 . ?
O28 H28A 0.8500 . ?
O28 H28B 0.8500 . ?
O29 H29A 0.8502 . ?
O29 H29B 0.8499 . ?
O30 H30A 0.8502 . ?
O30 H30B 0.8499 . ?
O31 H31A 0.8500 . ?
O31 H31B 0.8499 . ?
O32 H32A 0.8500 . ?
O32 H32B 0.8501 . ?
O33 H33A 0.8501 . ?
O33 H33B 0.8499 . ?
O34 H34A 0.8500 . ?
O34 H34B 0.8500 . ?
O35 H35A 0.8500 . ?
O35 H35B 0.8501 . ?
O36 O49 0.713(11) . ?
O37 H37A 0.8500 . ?
O37 H37B 0.8501 . ?
O38 H38A 0.8500 . ?
O38 H38B 0.8501 . ?
O39 H39A 0.8500 . ?
O39 H39B 0.8499 . ?
O40 H40A 0.8500 . ?
O40 H40B 0.8501 . ?
O41 H41A 0.8500 . ?
O41 H41B 0.8500 . ?
O46 H46A 0.8500 . ?
O46 H46B 0.8501 . ?
O47 H47A 0.8500 . ?
O47 H47B 0.8499 . ?
O48 O52 0.65(4) . ?
O50 O51 0.96(4) . ?
